data_7217231
loop_
_publ_author_name
'Song, Bai-Qiao'
'Wang, Xin-Long'
'Liang, Jun'
'Zhang, Yu-Teng'
'Shao, Kui-Zhan'
'Su, Zhong-Min'

_publ_section_title
;
 Two hybrid materials assembled from transition metal mono-substituted
 Keggin polyoxoanions as photocatalysts under visible light
;
_journal_issue 39
_journal_name_full CrystEngComm
_journal_page_first 9163
_journal_paper_doi 10.1039/C4CE01148A
_journal_volume 16
_journal_year 2014
_chemical_formula_moiety 'C59 H42 N19 O40 P W11 Co2.50, 14(H2O)'
_chemical_formula_sum 'C59 H70 Co2.5 N19 O54 P W11'
_chemical_formula_weight 4109.97
_chemical_name_systematic
;
 ?
;
_space_group_IT_number 2
_symmetry_cell_setting triclinic
_symmetry_space_group_name_Hall '-P 1'
_symmetry_space_group_name_H-M 'P -1'
_atom_sites_solution_hydrogens geom
_atom_sites_solution_primary direct
_atom_sites_solution_secondary difmap
_audit_creation_method SHELXL-97
_cell_angle_alpha 76.136(5)
_cell_angle_beta 72.873(5)
_cell_angle_gamma 70.769(5)
_cell_formula_units_Z 2
_cell_length_a 15.078(5)
_cell_length_b 15.311(5)
_cell_length_c 22.730(5)
_cell_measurement_temperature 293(2)
_cell_volume 4675(2)
_computing_cell_refinement SMART
_computing_data_collection 'SMART (Bruker, 1997)'
_computing_data_reduction 'SAINT (Bruker, 1999)'
_computing_molecular_graphics 'Diamond (Brandenburg and Putz, 2008)'
_computing_publication_material SHELXL-97
_computing_structure_refinement 'SHELXL-97 (Sheldrick, 2008)'
_computing_structure_solution 'SHELXS-97(Sheldrick, 2008)'
_diffrn_ambient_temperature 293(2)
_diffrn_measured_fraction_theta_full 0.964
_diffrn_measured_fraction_theta_max 0.964
_diffrn_measurement_device_type 'Bruker APEX CCD area-detector'
_diffrn_measurement_method '\w scans'
_diffrn_radiation_monochromator graphite
_diffrn_radiation_source 'fine-focus sealed tube'
_diffrn_radiation_type MoK\a
_diffrn_radiation_wavelength 0.71069
_diffrn_reflns_av_R_equivalents 0.0322
_diffrn_reflns_av_sigmaI/netI 0.0662
_diffrn_reflns_limit_h_max 10
_diffrn_reflns_limit_h_min -17
_diffrn_reflns_limit_k_max 17
_diffrn_reflns_limit_k_min -18
_diffrn_reflns_limit_l_max 14
_diffrn_reflns_limit_l_min -27
_diffrn_reflns_number 21656
_diffrn_reflns_theta_full 25.00
_diffrn_reflns_theta_max 25.00
_diffrn_reflns_theta_min 1.83
_exptl_absorpt_coefficient_mu 14.026
_exptl_crystal_density_diffrn 2.918
_exptl_crystal_density_method 'not measured'
_exptl_crystal_F_000 3767
_refine_diff_density_max 2.190
_refine_diff_density_min -3.410
_refine_diff_density_rms 0.310
_refine_ls_extinction_method none
_refine_ls_goodness_of_fit_ref 1.015
_refine_ls_hydrogen_treatment constr
_refine_ls_matrix_type full
_refine_ls_number_parameters 1312
_refine_ls_number_reflns 15862
_refine_ls_number_restraints 24
_refine_ls_restrained_S_all 1.015
_refine_ls_R_factor_all 0.0675
_refine_ls_R_factor_gt 0.0465
_refine_ls_shift/su_max 0.001
_refine_ls_shift/su_mean 0.000
_refine_ls_structure_factor_coef Fsqd
_refine_ls_weighting_details 'calc w=1/[\s^2^(Fo^2^)+(0.0650P)^2^+4.4588P] where P=(Fo^2^+2Fc^2^)/3'
_refine_ls_weighting_scheme calc
_refine_ls_wR_factor_gt 0.1101
_refine_ls_wR_factor_ref 0.1227
_reflns_number_gt 12216
_reflns_number_total 15862
_reflns_threshold_expression >2\s(I)
_cod_data_source_file c4ce01148a2.cif
_cod_data_source_block 2
_cod_depositor_comments
;
The following automatic conversions were performed:

'_symmetry_cell_setting' value 'Triclinic ' changed to 'triclinic'
according to
/usr/data/users/saulius/crontab/automatic-downloads/rss-feeds/RSC/lib/dictionaries/cif_core.dic
dictionary named 'cif_core.dic' version 2.4.2 from 2011-04-26.

Automatic conversion script
Id: cif_fix_values 2281 2013-09-26 08:29:07Z andrius 

 Adding full bibliography for 7217230--7217231.cif.
;
_cod_original_sg_symbol_Hall '-P 1 '
_cod_original_sg_symbol_H-M 'P-1 '
_cod_original_formula_sum 'C59 H70 Co2.50 N19 O54 P W11'
_cod_database_code 7217231

loop_
_symmetry_equiv_pos_as_xyz
'x, y, z'
'-x, -y, -z'

loop_
_atom_site_label
_atom_site_type_symbol
_atom_site_fract_x
_atom_site_fract_y
_atom_site_fract_z
_atom_site_U_iso_or_equiv
_atom_site_adp_type
_atom_site_occupancy
_atom_site_symmetry_multiplicity
_atom_site_calc_flag
_atom_site_refinement_flags
C1 C 1.3960(9) 0.3014(9) 0.5697(7) 0.053(4) Uani 1 1 d .
H1 H 1.4301 0.3175 0.5916 0.064 Uiso 1 1 calc R
C2 C 1.3307(8) 0.3704(8) 0.5419(6) 0.044(3) Uani 1 1 d .
H2 H 1.3192 0.4323 0.5463 0.052 Uiso 1 1 calc R
C3 C 1.2804(8) 0.3490(7) 0.5064(5) 0.026(3) Uani 1 1 d .
C4 C 1.2989(8) 0.2553(7) 0.5054(6) 0.030(3) Uani 1 1 d .
H4 H 1.2652 0.2370 0.4843 0.037 Uiso 1 1 calc R
C5 C 1.3653(8) 0.1876(7) 0.5343(5) 0.028(3) Uani 1 1 d .
H5 H 1.3774 0.1250 0.5315 0.034 Uiso 1 1 calc R
C6 C 1.2058(7) 0.4212(6) 0.4771(5) 0.019(2) Uani 1 1 d .
C7 C 1.1248(7) 0.5723(6) 0.4563(4) 0.018(2) Uani 1 1 d .
C8 C 1.0895(6) 0.4590(6) 0.4273(5) 0.016(2) Uani 1 1 d .
C9 C 1.1277(7) 0.7972(7) 0.4955(5) 0.026(3) Uani 1 1 d .
H9 H 1.1670 0.8188 0.5100 0.031 Uiso 1 1 calc R
C10 C 1.1581(7) 0.7036(7) 0.4872(5) 0.026(3) Uani 1 1 d .
H10 H 1.2148 0.6633 0.4974 0.031 Uiso 1 1 calc R
C11 C 1.1010(7) 0.6722(6) 0.4633(5) 0.020(2) Uani 1 1 d .
C12 C 1.0153(7) 0.7351(6) 0.4506(5) 0.024(3) Uani 1 1 d .
H12 H 0.9745 0.7158 0.4359 0.029 Uiso 1 1 calc R
C13 C 0.9921(7) 0.8266(7) 0.4601(5) 0.022(3) Uani 1 1 d .
H13 H 0.9366 0.8689 0.4495 0.026 Uiso 1 1 calc R
C14 C 0.9846(8) 0.3148(7) 0.3690(5) 0.024(3) Uani 1 1 d .
H14 H 0.9988 0.2530 0.3634 0.029 Uiso 1 1 calc R
C15 C 1.0475(8) 0.3386(6) 0.3925(5) 0.027(3) Uani 1 1 d .
H15 H 1.1014 0.2940 0.4036 0.033 Uiso 1 1 calc R
C16 C 1.0262(7) 0.4324(6) 0.3986(5) 0.018(2) Uani 1 1 d .
C17 C 0.9464(7) 0.4960(7) 0.3809(5) 0.023(3) Uani 1 1 d .
H17 H 0.9319 0.5590 0.3837 0.028 Uiso 1 1 calc R
C18 C 0.8886(7) 0.4651(7) 0.3589(5) 0.024(3) Uani 1 1 d .
H18 H 0.8349 0.5086 0.3467 0.029 Uiso 1 1 calc R
C19 C 1.2879(9) 0.2434(10) 0.2684(7) 0.053(4) Uani 1 1 d .
H19 H 1.3425 0.2160 0.2845 0.064 Uiso 1 1 calc R
C20 C 1.2475(8) 0.3397(9) 0.2637(6) 0.044(4) Uani 1 1 d .
H20 H 1.2752 0.3762 0.2761 0.053 Uiso 1 1 calc R
C21 C 1.1676(8) 0.3799(8) 0.2410(5) 0.032(3) Uani 1 1 d .
C22 C 1.1254(9) 0.3271(8) 0.2230(6) 0.042(4) Uani 1 1 d .
H22 H 1.0702 0.3537 0.2073 0.051 Uiso 1 1 calc R
C23 C 1.1709(10) 0.2297(10) 0.2295(8) 0.060(4) Uani 1 1 d .
H23 H 1.1431 0.1919 0.2185 0.072 Uiso 1 1 calc R
C24 C 1.1177(7) 0.4826(8) 0.2396(5) 0.030(3) Uani 1 1 d .
C25 C 1.1000(8) 0.6220(8) 0.2631(5) 0.0322(10) Uani 1 1 d U
C26 C 0.9888(8) 0.6047(8) 0.2219(5) 0.033(3) Uani 1 1 d .
C27 C 0.7826(7) 0.6272(7) 0.1562(5) 0.026(3) Uani 1 1 d .
H27 H 0.7687 0.5995 0.1291 0.032 Uiso 1 1 calc R
C28 C 0.8744(7) 0.5922(8) 0.1679(5) 0.029(3) Uani 1 1 d .
H28 H 0.9184 0.5390 0.1530 0.035 Uiso 1 1 calc R
C29 C 0.8972(8) 0.6426(8) 0.2042(5) 0.029(3) Uani 1 1 d .
C30 C 0.8257(9) 0.7162(8) 0.2269(6) 0.048(3) Uani 1 1 d .
H30 H 0.8390 0.7499 0.2507 0.057 Uiso 1 1 calc R
C31 C 0.7344(8) 0.7432(9) 0.2161(6) 0.044(3) Uani 1 1 d .
H31 H 0.6873 0.7933 0.2332 0.053 Uiso 1 1 calc R
C32 C 1.2544(8) 0.7070(9) 0.3261(5) 0.039(3) Uani 1 1 d .
H32 H 1.3107 0.6815 0.3406 0.047 Uiso 1 1 calc R
C33 C 1.2208(8) 0.6470(8) 0.3074(5) 0.030(3) Uani 1 1 d .
H33 H 1.2535 0.5835 0.3098 0.036 Uiso 1 1 calc R
C34 C 1.1385(8) 0.6824(8) 0.2853(5) 0.031(3) Uani 1 1 d .
C35 C 1.0926(9) 0.7790(9) 0.2830(6) 0.043(4) Uani 1 1 d .
H35 H 1.0370 0.8065 0.2680 0.051 Uiso 1 1 calc R
C36 C 1.1315(9) 0.8312(9) 0.3034(6) 0.048(4) Uani 1 1 d .
H36 H 1.0997 0.8947 0.3023 0.058 Uiso 1 1 calc R
C37 C 0.6226(7) 0.5426(7) 0.0697(5) 0.023(3) Uani 1 1 d .
H37 H 0.6716 0.5146 0.0910 0.027 Uiso 1 1 calc R
C38 C 0.5918(7) 0.4875(7) 0.0447(5) 0.024(3) Uani 1 1 d .
H38 H 0.6198 0.4230 0.0492 0.028 Uiso 1 1 calc R
C39 C 0.5188(7) 0.5283(6) 0.0127(4) 0.017(2) Uani 1 1 d .
C40 C 0.4838(8) 0.6251(7) 0.0055(5) 0.028(3) Uani 1 1 d .
H40 H 0.4379 0.6552 -0.0180 0.033 Uiso 1 1 calc R
C41 C 0.5148(8) 0.6775(7) 0.0322(5) 0.029(3) Uani 1 1 d .
H41 H 0.4879 0.7421 0.0280 0.035 Uiso 1 1 calc R
C42 C 0.3562(8) 0.7666(7) 0.1630(5) 0.032(3) Uani 1 1 d .
H42 H 0.3560 0.8256 0.1673 0.038 Uiso 1 1 calc R
C43 C 0.2832(8) 0.7610(7) 0.1399(6) 0.034(3) Uani 1 1 d .
H43 H 0.2385 0.8149 0.1263 0.040 Uiso 1 1 calc R
C44 C 0.2789(7) 0.6730(7) 0.1377(5) 0.022(3) Uani 1 1 d .
C45 C 0.3461(7) 0.5946(7) 0.1603(5) 0.023(3) Uani 1 1 d .
H45 H 0.3422 0.5346 0.1621 0.028 Uiso 1 1 calc R
C46 C 0.4195(7) 0.6077(7) 0.1802(5) 0.026(3) Uani 1 1 d .
H46 H 0.4649 0.5551 0.1944 0.031 Uiso 1 1 calc R
C47 C 0.2092(8) 0.6599(7) 0.1092(5) 0.025(3) Uani 1 1 d .
C48 C 0.1673(8) 0.5646(7) 0.0667(5) 0.028(3) Uani 1 1 d .
C49 C 0.0823(7) 0.7177(7) 0.0675(5) 0.026(3) Uani 1 1 d .
C50 C -0.1366(10) 0.9242(9) 0.0842(9) 0.073(5) Uani 1 1 d .
H50 H -0.1747 0.9637 0.1131 0.087 Uiso 1 1 calc R
C51 C -0.0545(9) 0.8561(8) 0.0965(7) 0.056(4) Uani 1 1 d .
H51 H -0.0347 0.8520 0.1323 0.067 Uiso 1 1 calc R
C52 C -0.0018(8) 0.7939(7) 0.0549(6) 0.034(3) Uani 1 1 d .
C53 C -0.0341(9) 0.8037(8) 0.0006(7) 0.049(4) Uani 1 1 d .
H53 H -0.0020 0.7609 -0.0270 0.059 Uiso 1 1 calc R
C54 C -0.1110(11) 0.8744(9) -0.0115(8) 0.075(5) Uani 1 1 d .
H54 H -0.1295 0.8830 -0.0485 0.090 Uiso 1 1 calc R
C55 C 0.2593(10) 0.3081(8) 0.0621(6) 0.048(4) Uani 1 1 d .
H55 H 0.3024 0.2567 0.0796 0.058 Uiso 1 1 calc R
C56 C 0.2484(9) 0.3959(7) 0.0749(6) 0.035(3) Uani 1 1 d .
H56 H 0.2859 0.4025 0.0987 0.042 Uiso 1 1 calc R
C57 C 0.1827(7) 0.4726(7) 0.0525(5) 0.029(3) Uani 1 1 d .
C58 C 0.1306(9) 0.4577(8) 0.0148(6) 0.039(3) Uani 1 1 d .
H58 H 0.0860 0.5076 -0.0025 0.047 Uiso 1 1 calc R
C59 C 0.1469(8) 0.3683(8) 0.0042(6) 0.035(3) Uani 1 1 d .
H59 H 0.1109 0.3595 -0.0197 0.043 Uiso 1 1 calc R
N1 N 1.1956(6) 0.5116(6) 0.4806(4) 0.022(2) Uani 1 1 d .
N2 N 1.1575(6) 0.3919(5) 0.4500(4) 0.020(2) Uani 1 1 d .
N3 N 1.0699(6) 0.5497(5) 0.4289(4) 0.022(2) Uani 1 1 d .
N4 N 1.4127(7) 0.2117(7) 0.5667(6) 0.047(3) Uani 1 1 d .
N5 N 1.0461(6) 0.8571(5) 0.4839(4) 0.023(2) Uani 1 1 d .
N6 N 0.9053(6) 0.3757(5) 0.3542(4) 0.018(2) Uani 1 1 d .
N7 N 1.0179(6) 0.6622(7) 0.2452(4) 0.034(3) Uani 1 1 d .
N8 N 1.1505(6) 0.5336(6) 0.2640(4) 0.030(2) Uani 1 1 d U
N9 N 1.0390(6) 0.5186(7) 0.2145(4) 0.034(3) Uani 1 1 d .
N10 N 1.2504(8) 0.1886(9) 0.2504(7) 0.066(4) Uani 1 1 d .
N11 N 1.2130(7) 0.7982(7) 0.3251(5) 0.043(3) Uani 1 1 d .
N12 N 0.7136(6) 0.6972(6) 0.1810(4) 0.025(2) Uani 1 1 d .
N13 N 0.2296(6) 0.5737(6) 0.0942(5) 0.031(3) Uani 1 1 d .
N14 N 0.1364(6) 0.7327(6) 0.0982(4) 0.025(2) Uani 1 1 d .
N15 N 0.0926(6) 0.6350(6) 0.0512(4) 0.026(2) Uani 1 1 d .
N16 N 0.2115(8) 0.2932(7) 0.0263(5) 0.051(3) Uani 1 1 d .
N17 N -0.1612(10) 0.9331(8) 0.0306(8) 0.088(5) Uani 1 1 d .
N18 N 0.4272(6) 0.6929(5) 0.1796(4) 0.021(2) Uani 1 1 d .
N19 N 0.5835(6) 0.6365(6) 0.0641(4) 0.0243(9) Uani 1 1 d U
O1 O 0.6865(5) 0.0844(4) 0.1412(3) 0.0191(16) Uani 1 1 d .
O2 O 0.7056(5) -0.0150(4) 0.2530(3) 0.0202(17) Uani 1 1 d .
O1W O 1.2672(5) 0.0536(5) 0.4958(4) 0.035(2) Uani 1 1 d .
H1WA H 1.3137 0.0041 0.4911 0.053 Uiso 1 1 d R
H1WB H 1.2369 0.0485 0.5339 0.053 Uiso 1 1 d R
O3 O 0.5368(5) 0.0854(4) 0.3029(3) 0.0195(17) Uani 1 1 d .
O2W O 0.4740(7) 0.8770(6) 0.3425(5) 0.060(3) Uani 1 1 d .
H2WA H 0.4966 0.9231 0.3238 0.090 Uiso 1 1 d R
H2WB H 0.4919 0.8571 0.3766 0.090 Uiso 1 1 d R
O4 O 0.5159(4) 0.1838(4) 0.1932(3) 0.0184(16) Uani 1 1 d .
O3W O 1.2779(8) 0.9165(9) 0.3645(7) 0.131(4) Uani 1 1 d .
H3WA H 1.2452 0.9008 0.3463 0.197 Uiso 1 1 d R
O5 O 0.8918(5) 0.1961(4) 0.3365(3) 0.0260(19) Uani 1 1 d .
O4W O -0.3121(9) 1.0729(11) -0.0057(7) 0.131(6) Uani 1 1 d .
H4WA H -0.2757 1.0526 0.0199 0.197 Uiso 1 1 d R
O6 O 0.9732(5) 0.0441(4) 0.2834(3) 0.0188(16) Uani 1 1 d .
O5W O 0.4944(10) 0.8675(9) -0.0716(6) 0.129(5) Uani 1 1 d .
H5WA H 0.4858 0.8562 -0.1041 0.194 Uiso 1 1 d R
O7 O 0.8492(4) -0.0372(4) 0.3655(3) 0.0193(17) Uani 1 1 d .
O6W O 0.6501(11) 0.8753(8) 0.0297(7) 0.137(7) Uani 1 1 d .
H6WB H 0.6991 0.8322 0.0160 0.205 Uiso 1 1 d R
O8 O 0.7616(5) 0.1156(4) 0.4155(3) 0.0217(17) Uani 1 1 d .
O9 O 0.9591(5) 0.0359(4) 0.4140(3) 0.0244(18) Uani 1 1 d .
O8W O 1.3325(11) 0.0164(10) 0.2300(11) 0.194(10) Uani 1 1 d .
H8WA H 1.3330 0.0708 0.2323 0.291 Uiso 1 1 d R
H8WB H 1.3906 -0.0161 0.2194 0.291 Uiso 1 1 d R
O10 O 0.4745(4) 0.3100(4) 0.2688(3) 0.0169(16) Uani 1 1 d .
O9W O 0.5335(6) 0.8523(5) 0.1502(4) 0.041(2) Uani 1 1 d .
H9WA H 0.5179 0.8728 0.1153 0.062 Uiso 1 1 d R
H9WB H 0.5791 0.8739 0.1493 0.062 Uiso 1 1 d R
O11 O 0.5971(5) 0.3890(4) 0.1886(3) 0.0181(16) Uani 1 1 d .
O10W O 0.5183(6) 0.7303(6) 0.2742(4) 0.050(3) Uani 1 1 d .
H10A H 0.4767 0.7789 0.2862 0.075 Uiso 1 1 d R
H10B H 0.5254 0.6884 0.3059 0.075 Uiso 1 1 d R
O12 O 0.6367(5) 0.2681(5) 0.1103(3) 0.0230(18) Uani 1 1 d .
O11W O 1.1368(5) 0.0131(5) 0.4529(4) 0.037(2) Uani 1 1 d .
H11A H 1.1584 0.0591 0.4507 0.055 Uiso 1 1 d R
H11B H 1.1549 -0.0017 0.4164 0.055 Uiso 1 1 d R
O12W O 1.4285(16) 0.5085(15) 0.5786(11) 0.222(7) Uani 1 1 d U
H12A H 1.3762 0.5069 0.6057 0.333 Uiso 1 1 d R
H12B H 1.4380 0.5611 0.5760 0.333 Uiso 1 1 d R
O14 O 0.4450(5) 0.3774(4) 0.1469(3) 0.0241(18) Uani 1 1 d .
O13W O 0.2472(10) 1.0027(11) 0.1378(11) 0.189(10) Uani 1 1 d .
H13B H 0.1945 0.9992 0.1641 0.284 Uiso 1 1 d R
O15 O 0.5754(5) 0.1247(4) 0.4470(3) 0.0199(17) Uani 1 1 d .
O16 O 0.5266(5) 0.3092(4) 0.4199(3) 0.0201(17) Uani 1 1 d .
O17 O 0.7143(5) 0.3014(4) 0.3933(3) 0.0224(18) Uani 1 1 d .
O18 O 0.6369(5) 0.2251(5) 0.5106(3) 0.0284(19) Uani 1 1 d .
O19 O 0.5569(5) 0.4074(4) 0.3034(3) 0.0203(17) Uani 1 1 d .
O20 O 0.4459(4) 0.2094(4) 0.3813(3) 0.0189(16) Uani 1 1 d .
O21 O 0.8540(5) 0.0859(5) 0.1533(3) 0.0218(17) Uani 1 1 d .
O22 O 0.8075(5) 0.2675(4) 0.1227(3) 0.0221(17) Uani 1 1 d .
O23 O 0.7664(5) 0.4253(4) 0.1670(3) 0.0183(17) Uani 1 1 d .
O24 O 0.7221(5) 0.4522(4) 0.2876(3) 0.0218(18) Uani 1 1 d .
O25 O 0.4681(5) 0.0203(5) 0.4302(3) 0.0273(19) Uani 1 1 d .
O26 O 1.0480(5) 0.0028(5) 0.1631(4) 0.033(2) Uani 1 1 d .
O27 O 0.9375(5) 0.1818(4) 0.1869(3) 0.0226(18) Uani 1 1 d .
O28 O 0.8903(5) -0.0529(4) 0.2447(3) 0.0217(17) Uani 1 1 d .
O29 O 0.9596(5) 0.3513(5) 0.1036(3) 0.030(2) Uani 1 1 d .
O30 O 0.9068(5) 0.3433(4) 0.2290(3) 0.0229(18) Uani 1 1 d .
O31 O 0.6687(4) 0.1894(4) 0.2205(3) 0.0165(16) Uani 1 1 d .
O32 O 0.6284(4) 0.2052(4) 0.3336(3) 0.0170(16) Uani 1 1 d .
O33 O 0.7463(4) 0.2858(4) 0.2552(3) 0.0151(16) Uani 1 1 d .
O34 O 0.6144(5) 0.6877(5) 0.0899(3) 0.0297(19) Uani 1 1 d .
O35 O 0.5489(5) -0.0121(5) 0.2090(3) 0.0303(19) Uani 1 1 d .
O36 O 0.3677(5) 0.4069(4) 0.3676(3) 0.0255(19) Uani 1 1 d .
O37 O 0.6616(5) 0.0002(4) 0.3697(3) 0.0203(17) Uani 1 1 d .
O38 O 0.6000(4) 0.5606(4) 0.2154(3) 0.0232(18) Uani 1 1 d .
O39 O 0.8064(5) 0.1657(5) 0.0368(3) 0.0304(19) Uani 1 1 d .
O40 O 0.7901(5) -0.1707(5) 0.3349(4) 0.0276(19) Uani 1 1 d .
O41 O 0.7931(4) 0.1109(4) 0.2853(3) 0.0144(15) Uani 1 1 d .
P P 0.70972(17) 0.19804(15) 0.27327(11) 0.0118(6) Uani 1 1 d .
Co1 Co 0.56464(10) 0.70546(9) 0.18201(7) 0.0208(3) Uani 1 1 d .
Co2 Co 1.0000 0.0000 0.5000 0.0181(4) Uani 1 2 d S
Co3 Co 0.81921(10) 0.33099(9) 0.31643(6) 0.0197(3) Uani 1 1 d .
W1 W 0.60001(3) 0.06643(3) 0.219730(19) 0.01711(9) Uani 1 1 d .
W2 W 0.88663(3) 0.07997(3) 0.360972(18) 0.01623(9) Uani 1 1 d .
W3 W 0.53615(3) 0.30701(3) 0.182132(19) 0.01633(9) Uani 1 1 d .
W4 W 0.64819(3) 0.22110(3) 0.433862(19) 0.01798(10) Uani 1 1 d .
W5 W 0.47660(3) 0.32813(3) 0.347681(19) 0.01620(9) Uani 1 1 d .
W6 W 0.75968(3) 0.17834(3) 0.113633(19) 0.01799(10) Uani 1 1 d .
W7 W 0.65788(3) 0.44361(3) 0.235860(19) 0.01705(10) Uani 1 1 d .
W8 W 0.53892(3) 0.09042(3) 0.386969(19) 0.01707(10) Uani 1 1 d .
W9 W 0.94036(3) 0.05516(3) 0.206898(19) 0.01862(10) Uani 1 1 d .
W10 W 0.78198(3) -0.05440(3) 0.314528(19) 0.01734(10) Uani 1 1 d .
W11 W 0.87894(3) 0.31626(3) 0.16636(2) 0.01954(10) Uani 1 1 d .
O7W O 0.4496(15) 0.627(2) 0.3781(12) 0.356(16) Uani 1 1 d .
H7WB H 0.4686 0.5587 0.3720 0.533 Uiso 1 1 d R

loop_
_atom_site_aniso_label
_atom_site_aniso_U_11
_atom_site_aniso_U_22
_atom_site_aniso_U_33
_atom_site_aniso_U_23
_atom_site_aniso_U_13
_atom_site_aniso_U_12
C1 0.056(7) 0.044(7) 0.081(9) -0.011(6) -0.052(7) -0.009(6)
C2 0.044(6) 0.024(5) 0.080(9) -0.007(5) -0.047(6) -0.003(5)
C3 0.026(6) 0.026(5) 0.023(6) -0.007(4) -0.004(5) -0.004(4)
C4 0.027(6) 0.024(5) 0.044(7) -0.014(5) -0.001(5) -0.011(4)
C5 0.028(6) 0.017(5) 0.031(6) -0.003(4) -0.002(5) 0.002(4)
C6 0.023(5) 0.024(5) 0.019(5) -0.013(4) -0.004(4) -0.012(4)
C7 0.021(5) 0.019(4) 0.015(5) -0.005(4) -0.007(4) -0.004(4)
C8 0.006(4) 0.021(4) 0.020(5) -0.012(4) 0.002(4) 0.001(4)
C9 0.021(5) 0.023(5) 0.042(6) -0.010(4) -0.014(5) -0.009(4)
C10 0.017(5) 0.024(5) 0.035(6) -0.015(4) -0.014(5) 0.011(4)
C11 0.025(5) 0.014(4) 0.021(5) -0.011(4) -0.005(4) 0.000(4)
C12 0.030(5) 0.019(4) 0.036(6) -0.008(4) -0.015(5) -0.015(4)
C13 0.019(5) 0.022(5) 0.023(5) -0.004(4) -0.006(5) -0.005(4)
C14 0.040(6) 0.021(5) 0.016(5) -0.006(4) -0.008(5) -0.012(4)
C15 0.031(6) 0.010(4) 0.045(7) -0.016(4) -0.011(5) 0.000(4)
C16 0.020(5) 0.014(4) 0.022(5) -0.006(4) 0.006(4) -0.013(4)
C17 0.037(6) 0.022(5) 0.017(5) -0.003(4) -0.007(5) -0.015(4)
C18 0.033(6) 0.022(5) 0.026(6) 0.001(4) -0.015(5) -0.014(4)
C19 0.028(7) 0.062(8) 0.068(10) -0.015(7) -0.018(7) -0.002(6)
C20 0.020(6) 0.059(8) 0.056(8) -0.007(6) -0.012(6) -0.013(6)
C21 0.019(5) 0.061(7) 0.022(6) -0.009(5) 0.004(5) -0.024(5)
C22 0.033(7) 0.046(7) 0.051(8) -0.021(6) -0.007(6) -0.007(6)
C23 0.038(8) 0.063(8) 0.091(11) -0.039(8) -0.008(8) -0.018(7)
C24 0.015(5) 0.045(6) 0.025(6) -0.007(5) 0.005(5) -0.012(5)
C25 0.0321(11) 0.0326(12) 0.0319(12) -0.0051(8) -0.0075(8) -0.0090(8)
C26 0.027(6) 0.051(6) 0.034(6) -0.015(5) -0.017(5) -0.013(5)
C27 0.027(6) 0.031(5) 0.024(6) -0.011(4) 0.002(5) -0.015(5)
C28 0.025(5) 0.050(6) 0.023(6) -0.008(5) -0.011(5) -0.017(5)
C29 0.028(6) 0.042(6) 0.031(6) -0.018(5) -0.017(5) -0.009(5)
C30 0.033(7) 0.060(7) 0.067(8) -0.052(6) -0.010(6) -0.007(6)
C31 0.019(6) 0.055(7) 0.061(8) -0.039(6) -0.016(6) 0.012(6)
C32 0.022(6) 0.071(8) 0.024(6) -0.012(6) -0.010(5) -0.005(6)
C33 0.029(6) 0.041(6) 0.021(6) -0.006(5) -0.008(5) -0.010(5)
C34 0.023(6) 0.048(6) 0.027(6) -0.010(5) -0.005(5) -0.013(5)
C35 0.030(7) 0.055(7) 0.046(8) -0.015(6) -0.011(6) -0.009(6)
C36 0.040(7) 0.046(7) 0.074(8) -0.038(6) -0.031(7) 0.004(6)
C37 0.025(5) 0.028(5) 0.018(5) -0.004(4) -0.012(4) -0.006(4)
C38 0.033(6) 0.027(5) 0.018(5) -0.009(4) -0.009(5) -0.011(4)
C39 0.018(5) 0.021(4) 0.012(5) -0.011(4) -0.003(4) 0.000(4)
C40 0.037(6) 0.032(5) 0.024(5) -0.010(4) -0.024(5) -0.004(5)
C41 0.044(6) 0.023(5) 0.027(6) 0.000(4) -0.021(5) -0.012(5)
C42 0.041(7) 0.019(5) 0.039(6) -0.012(4) -0.017(6) -0.001(5)
C43 0.034(6) 0.026(5) 0.047(7) -0.007(5) -0.019(6) -0.008(5)
C44 0.019(5) 0.027(5) 0.019(5) -0.003(4) -0.007(4) -0.003(4)
C45 0.014(5) 0.016(5) 0.036(6) -0.006(4) -0.005(5) 0.001(4)
C46 0.022(5) 0.031(5) 0.030(6) -0.014(4) -0.012(5) -0.003(4)
C47 0.034(6) 0.022(5) 0.026(5) -0.007(4) -0.014(5) -0.007(4)
C48 0.031(6) 0.015(5) 0.031(6) -0.005(4) -0.002(5) -0.003(4)
C49 0.017(5) 0.023(5) 0.040(6) -0.009(4) -0.014(5) -0.001(4)
C50 0.050(9) 0.040(7) 0.142(14) -0.055(8) -0.038(9) 0.013(7)
C51 0.050(8) 0.026(6) 0.096(10) -0.033(6) -0.033(8) 0.013(6)
C52 0.026(6) 0.018(5) 0.067(8) -0.021(5) -0.016(6) -0.001(4)
C53 0.034(7) 0.030(6) 0.087(10) -0.025(6) -0.026(7) 0.007(5)
C54 0.096(11) 0.041(8) 0.109(12) 0.007(8) -0.076(9) -0.013(8)
C55 0.058(9) 0.025(6) 0.049(8) -0.013(6) 0.006(7) -0.006(6)
C56 0.039(7) 0.021(5) 0.042(7) -0.011(5) -0.006(6) -0.004(5)
C57 0.021(5) 0.034(5) 0.035(6) -0.009(5) 0.000(5) -0.015(5)
C58 0.042(7) 0.040(6) 0.035(7) -0.009(5) 0.000(6) -0.019(5)
C59 0.034(6) 0.046(6) 0.035(7) -0.012(5) 0.000(6) -0.026(5)
N1 0.020(4) 0.030(4) 0.018(4) -0.009(3) -0.005(4) -0.007(4)
N2 0.016(4) 0.015(4) 0.033(5) -0.013(3) -0.014(4) 0.005(3)
N3 0.028(4) 0.018(4) 0.028(5) -0.013(3) -0.007(4) -0.010(3)
N4 0.028(6) 0.037(6) 0.072(8) -0.004(5) -0.018(6) -0.001(5)
N5 0.020(4) 0.023(4) 0.033(5) 0.000(4) -0.018(4) -0.007(3)
N6 0.020(4) 0.017(4) 0.022(4) -0.007(3) -0.006(4) -0.006(3)
N7 0.017(5) 0.055(6) 0.038(5) -0.016(4) -0.018(4) -0.003(4)
N8 0.024(4) 0.051(5) 0.025(4) -0.008(4) -0.010(4) -0.020(4)
N9 0.025(5) 0.049(6) 0.035(5) -0.008(4) -0.011(4) -0.013(4)
N10 0.032(6) 0.075(8) 0.094(10) -0.026(7) -0.018(7) -0.004(6)
N11 0.047(6) 0.052(6) 0.037(6) -0.012(5) -0.008(5) -0.022(5)
N12 0.033(5) 0.031(4) 0.021(4) -0.010(3) -0.020(4) -0.005(4)
N13 0.027(5) 0.021(4) 0.041(6) -0.005(4) -0.011(5) 0.000(4)
N14 0.015(4) 0.040(5) 0.024(5) -0.015(4) -0.004(4) -0.008(4)
N15 0.019(5) 0.033(5) 0.029(5) -0.014(4) -0.005(4) -0.004(4)
N16 0.068(7) 0.047(6) 0.043(7) -0.019(5) 0.010(6) -0.034(5)
N17 0.088(9) 0.043(7) 0.155(12) -0.040(7) -0.086(9) 0.021(6)
N18 0.025(4) 0.025(4) 0.015(4) 0.000(3) -0.006(4) -0.012(4)
N19 0.0247(11) 0.0247(11) 0.0242(12) -0.0042(8) -0.0062(8) -0.0070(7)
O1 0.026(4) 0.021(3) 0.017(3) -0.009(3) -0.006(3) -0.010(3)
O2 0.018(3) 0.021(3) 0.028(4) -0.008(3) -0.016(3) -0.002(3)
O1W 0.025(4) 0.041(4) 0.037(5) -0.009(4) -0.004(4) -0.006(3)
O3 0.024(4) 0.020(3) 0.018(3) -0.005(3) -0.010(3) -0.006(3)
O2W 0.066(6) 0.041(5) 0.081(7) -0.003(5) -0.038(5) -0.011(4)
O4 0.013(3) 0.018(3) 0.028(4) -0.009(3) -0.009(3) -0.001(3)
O3W 0.057(7) 0.183(8) 0.200(11) -0.165(8) 0.035(7) -0.055(7)
O5 0.024(4) 0.019(3) 0.039(4) -0.009(3) -0.010(3) -0.005(3)
O4W 0.101(10) 0.157(13) 0.110(11) -0.001(10) -0.064(8) 0.019(10)
O6 0.020(3) 0.019(3) 0.020(3) -0.009(3) -0.009(3) 0.000(3)
O5W 0.179(12) 0.101(10) 0.118(10) 0.003(8) -0.109(9) -0.001(9)
O7 0.017(3) 0.016(3) 0.027(4) -0.007(3) -0.016(3) 0.004(3)
O6W 0.181(14) 0.057(7) 0.134(13) -0.031(8) 0.042(11) -0.043(8)
O8 0.020(4) 0.025(3) 0.022(4) -0.004(3) -0.011(3) -0.004(3)
O9 0.025(4) 0.020(3) 0.034(4) -0.007(3) -0.015(3) -0.005(3)
O8W 0.094(11) 0.099(11) 0.37(3) -0.075(15) -0.034(15) 0.000(9)
O10 0.016(3) 0.026(3) 0.016(3) -0.007(3) -0.009(3) -0.007(3)
O9W 0.049(5) 0.032(4) 0.055(5) -0.003(4) -0.039(4) -0.006(4)
O11 0.023(3) 0.017(3) 0.019(3) -0.003(3) -0.010(3) -0.007(3)
O10W 0.056(5) 0.072(6) 0.032(5) -0.018(4) -0.011(4) -0.021(5)
O12 0.020(4) 0.033(4) 0.016(4) -0.009(3) -0.005(3) -0.004(3)
O11W 0.023(4) 0.054(5) 0.042(5) -0.023(4) -0.002(4) -0.015(4)
O12W 0.235(9) 0.214(9) 0.238(10) -0.062(7) -0.058(7) -0.070(7)
O14 0.023(4) 0.027(3) 0.031(4) -0.009(3) -0.017(3) -0.005(3)
O13W 0.073(9) 0.134(13) 0.33(3) 0.044(15) -0.056(13) -0.040(9)
O15 0.015(3) 0.025(3) 0.019(4) -0.001(3) -0.001(3) -0.010(3)
O16 0.020(4) 0.023(3) 0.015(3) -0.009(3) 0.000(3) -0.002(3)
O17 0.017(4) 0.021(3) 0.029(4) -0.014(3) -0.005(3) 0.002(3)
O18 0.028(4) 0.029(4) 0.028(4) -0.012(3) -0.004(3) -0.004(3)
O19 0.020(3) 0.026(3) 0.018(4) -0.007(3) -0.005(3) -0.008(3)
O20 0.012(3) 0.031(3) 0.018(4) -0.009(3) 0.004(3) -0.013(3)
O21 0.017(3) 0.029(3) 0.023(4) -0.008(3) -0.009(3) -0.005(3)
O22 0.022(4) 0.032(3) 0.019(4) -0.008(3) -0.001(3) -0.017(3)
O23 0.024(4) 0.018(3) 0.013(3) -0.006(3) -0.003(3) -0.005(3)
O24 0.021(4) 0.016(3) 0.031(4) 0.001(3) -0.010(3) -0.008(3)
O25 0.029(4) 0.028(4) 0.024(4) 0.000(3) -0.002(3) -0.014(3)
O26 0.023(4) 0.034(4) 0.037(5) -0.003(3) -0.011(4) 0.001(3)
O27 0.021(4) 0.025(3) 0.024(4) -0.010(3) -0.006(3) -0.004(3)
O28 0.017(3) 0.027(3) 0.022(4) -0.007(3) -0.006(3) -0.004(3)
O29 0.030(4) 0.040(4) 0.023(4) 0.000(3) 0.000(3) -0.023(3)
O30 0.016(3) 0.026(3) 0.029(4) -0.001(3) -0.005(3) -0.012(3)
O31 0.022(3) 0.016(3) 0.020(3) -0.006(3) -0.012(3) -0.008(3)
O32 0.015(3) 0.021(3) 0.015(3) -0.002(3) -0.002(3) -0.008(3)
O33 0.011(3) 0.019(3) 0.017(3) -0.004(3) -0.002(3) -0.007(3)
O34 0.037(4) 0.039(4) 0.027(4) -0.016(3) -0.006(3) -0.023(3)
O35 0.046(4) 0.023(3) 0.034(4) 0.001(3) -0.016(4) -0.023(3)
O36 0.026(4) 0.022(3) 0.026(4) -0.007(3) -0.005(3) -0.004(3)
O37 0.024(4) 0.025(3) 0.012(3) -0.002(3) -0.007(3) -0.005(3)
O38 0.014(3) 0.021(3) 0.041(4) -0.005(3) -0.013(3) -0.009(3)
O39 0.036(4) 0.041(4) 0.021(4) -0.008(3) -0.009(3) -0.015(3)
O40 0.020(4) 0.021(3) 0.041(4) -0.005(3) -0.012(3) 0.001(3)
O41 0.014(3) 0.012(3) 0.019(3) -0.003(2) -0.009(3) -0.003(3)
P 0.0099(11) 0.0147(11) 0.0128(12) -0.0037(9) -0.0056(10) -0.0024(9)
Co1 0.0234(7) 0.0189(6) 0.0264(7) -0.0070(5) -0.0123(6) -0.0061(5)
Co2 0.0182(9) 0.0182(8) 0.0232(10) -0.0073(7) -0.0132(8) -0.0019(7)
Co3 0.0204(7) 0.0199(6) 0.0246(7) -0.0036(5) -0.0119(6) -0.0073(5)
W1 0.0196(2) 0.01782(17) 0.0197(2) -0.00512(15) -0.00901(17) -0.00740(15)
W2 0.0173(2) 0.01699(17) 0.01832(19) -0.00456(15) -0.01045(17) -0.00315(15)
W3 0.0171(2) 0.01773(17) 0.0180(2) -0.00334(15) -0.00927(17) -0.00493(15)
W4 0.0184(2) 0.02224(19) 0.0160(2) -0.00585(15) -0.00617(17) -0.00517(16)
W5 0.01318(19) 0.01831(18) 0.0177(2) -0.00594(15) -0.00378(17) -0.00281(15)
W6 0.0191(2) 0.02223(19) 0.01487(19) -0.00555(15) -0.00514(17) -0.00572(16)
W7 0.0176(2) 0.01535(17) 0.0213(2) -0.00203(15) -0.00876(17) -0.00563(15)
W8 0.0167(2) 0.01825(18) 0.0177(2) -0.00305(15) -0.00331(17) -0.00725(15)
W9 0.0145(2) 0.02242(19) 0.0185(2) -0.00763(15) -0.00437(17) -0.00099(16)
W10 0.0196(2) 0.01478(17) 0.0207(2) -0.00568(15) -0.00875(17) -0.00322(15)
W11 0.0176(2) 0.02363(19) 0.0202(2) -0.00384(16) -0.00353(18) -0.00987(16)
O7W 0.239(17) 0.60(4) 0.27(3) 0.21(3) -0.162(17) -0.28(2)

loop_
_atom_type_symbol
_atom_type_description
_atom_type_scat_dispersion_real
_atom_type_scat_dispersion_imag
_atom_type_scat_source
C C 0.0033 0.0016 'International Tables Vol C Tables 4.2.6.8 and 6.1.1.4'
H H 0.0000 0.0000 'International Tables Vol C Tables 4.2.6.8 and 6.1.1.4'
N N 0.0061 0.0033 'International Tables Vol C Tables 4.2.6.8 and 6.1.1.4'
O O 0.0106 0.0060 'International Tables Vol C Tables 4.2.6.8 and 6.1.1.4'
P P 0.1023 0.0942 'International Tables Vol C Tables 4.2.6.8 and 6.1.1.4'
Co Co 0.3494 0.9721 'International Tables Vol C Tables 4.2.6.8 and 6.1.1.4'
W W -0.8490 6.8722 'International Tables Vol C Tables 4.2.6.8 and 6.1.1.4'

loop_
_geom_angle_atom_site_label_1
_geom_angle_atom_site_label_2
_geom_angle_atom_site_label_3
_geom_angle
_geom_angle_site_symmetry_1
_geom_angle_site_symmetry_3
N4 C1 C2 122.1(13) . .
N4 C1 H1 118.9 . .
C2 C1 H1 118.9 . .
C1 C2 C3 120.5(11) . .
C1 C2 H2 119.7 . .
C3 C2 H2 119.7 . .
C4 C3 C2 115.2(10) . .
C4 C3 C6 121.8(11) . .
C2 C3 C6 122.7(9) . .
C3 C4 C5 122.3(12) . .
C3 C4 H4 118.8 . .
C5 C4 H4 118.8 . .
N4 C5 C4 120.2(10) . .
N4 C5 H5 119.9 . .
C4 C5 H5 119.9 . .
N2 C6 N1 126.7(9) . .
N2 C6 C3 117.3(9) . .
N1 C6 C3 116.0(9) . .
N1 C7 N3 124.9(9) . .
N1 C7 C11 117.4(9) . .
N3 C7 C11 117.6(8) . .
N2 C8 N3 125.4(10) . .
N2 C8 C16 118.5(8) . .
N3 C8 C16 116.1(8) . .
N5 C9 C10 123.8(10) . .
N5 C9 H9 118.1 . .
C10 C9 H9 118.1 . .
C11 C10 C9 118.0(9) . .
C11 C10 H10 121.0 . .
C9 C10 H10 121.0 . .
C10 C11 C12 118.4(9) . .
C10 C11 C7 121.7(9) . .
C12 C11 C7 119.6(10) . .
C13 C12 C11 119.0(10) . .
C13 C12 H12 120.5 . .
C11 C12 H12 120.5 . .
N5 C13 C12 122.9(9) . .
N5 C13 H13 118.5 . .
C12 C13 H13 118.5 . .
N6 C14 C15 123.4(9) . .
N6 C14 H14 118.3 . .
C15 C14 H14 118.3 . .
C14 C15 C16 117.2(9) . .
C14 C15 H15 121.4 . .
C16 C15 H15 121.4 . .
C17 C16 C15 119.3(10) . .
C17 C16 C8 122.3(9) . .
C15 C16 C8 118.3(9) . .
C18 C17 C16 118.8(9) . .
C18 C17 H17 120.6 . .
C16 C17 H17 120.6 . .
N6 C18 C17 123.3(9) . .
N6 C18 H18 118.3 . .
C17 C18 H18 118.3 . .
N10 C19 C20 122.0(13) . .
N10 C19 H19 119.0 . .
C20 C19 H19 119.0 . .
C21 C20 C19 119.4(14) . .
C21 C20 H20 120.3 . .
C19 C20 H20 120.3 . .
C20 C21 C22 121.0(12) . .
C20 C21 C24 121.0(12) . .
C22 C21 C24 117.8(10) . .
C21 C22 C23 115.9(12) . .
C21 C22 H22 122.1 . .
C23 C22 H22 122.1 . .
N10 C23 C22 124.4(14) . .
N10 C23 H23 117.8 . .
C22 C23 H23 117.8 . .
N8 C24 N9 123.3(10) . .
N8 C24 C21 119.1(10) . .
N9 C24 C21 117.6(11) . .
N8 C25 N7 126.8(12) . .
N8 C25 C34 116.5(10) . .
N7 C25 C34 116.8(10) . .
N9 C26 N7 123.9(10) . .
N9 C26 C29 118.9(11) . .
N7 C26 C29 117.2(10) . .
N12 C27 C28 124.7(11) . .
N12 C27 H27 117.6 . .
C28 C27 H27 117.6 . .
C27 C28 C29 116.3(10) . .
C27 C28 H28 121.8 . .
C29 C28 H28 121.8 . .
C30 C29 C28 117.1(10) . .
C30 C29 C26 123.9(11) . .
C28 C29 C26 118.4(10) . .
C29 C30 C31 122.9(12) . .
C29 C30 H30 118.5 . .
C31 C30 H30 118.5 . .
N12 C31 C30 119.9(10) . .
N12 C31 H31 120.0 . .
C30 C31 H31 120.0 . .
N11 C32 C33 125.3(11) . .
N11 C32 H32 117.3 . .
C33 C32 H32 117.3 . .
C34 C33 C32 118.9(11) . .
C34 C33 H33 120.5 . .
C32 C33 H33 120.5 . .
C33 C34 C35 117.6(12) . .
C33 C34 C25 121.5(10) . .
C35 C34 C25 120.8(10) . .
C36 C35 C34 118.3(12) . .
C36 C35 H35 120.8 . .
C34 C35 H35 120.8 . .
N11 C36 C35 125.3(11) . .
N11 C36 H36 117.4 . .
C35 C36 H36 117.4 . .
N19 C37 C38 121.7(10) . .
N19 C37 H37 119.2 . .
C38 C37 H37 119.2 . .
C37 C38 C39 119.9(9) . .
C37 C38 H38 120.1 . .
C39 C38 H38 120.1 . .
C40 C39 C38 116.6(10) . .
C40 C39 C39 121.8(11) . 2_665
C38 C39 C39 121.6(10) . 2_665
C41 C40 C39 121.8(10) . .
C41 C40 H40 119.1 . .
C39 C40 H40 119.1 . .
N19 C41 C40 120.5(9) . .
N19 C41 H41 119.8 . .
C40 C41 H41 119.8 . .
N18 C42 C43 124.6(10) . .
N18 C42 H42 117.7 . .
C43 C42 H42 117.7 . .
C44 C43 C42 118.0(10) . .
C44 C43 H43 121.0 . .
C42 C43 H43 121.0 . .
C43 C44 C45 118.7(11) . .
C43 C44 C47 122.1(9) . .
C45 C44 C47 119.2(10) . .
C44 C45 C46 118.8(10) . .
C44 C45 H45 120.6 . .
C46 C45 H45 120.6 . .
N18 C46 C45 122.9(9) . .
N18 C46 H46 118.5 . .
C45 C46 H46 118.5 . .
N14 C47 N13 126.4(11) . .
N14 C47 C44 117.8(9) . .
N13 C47 C44 115.7(9) . .
N13 C48 N15 124.0(10) . .
N13 C48 C57 117.0(9) . .
N15 C48 C57 119.0(11) . .
N14 C49 N15 125.7(9) . .
N14 C49 C52 117.8(10) . .
N15 C49 C52 116.3(10) . .
N17 C50 C51 119.8(14) . .
N17 C50 H50 120.1 . .
C51 C50 H50 120.1 . .
C50 C51 C52 119.5(15) . .
C50 C51 H51 120.2 . .
C52 C51 H51 120.2 . .
C51 C52 C53 118.1(11) . .
C51 C52 C49 121.5(12) . .
C53 C52 C49 120.3(10) . .
C54 C53 C52 120.4(13) . .
C54 C53 H53 119.8 . .
C52 C53 H53 119.8 . .
C53 C54 N17 119.6(16) . .
C53 C54 H54 120.2 . .
N17 C54 H54 120.2 . .
N16 C55 C56 123.9(12) . .
N16 C55 H55 118.1 . .
C56 C55 H55 118.1 . .
C57 C56 C55 119.9(13) . .
C57 C56 H56 120.1 . .
C55 C56 H56 120.1 . .
C56 C57 C58 116.8(11) . .
C56 C57 C48 121.3(11) . .
C58 C57 C48 121.9(10) . .
C59 C58 C57 119.1(11) . .
C59 C58 H58 120.5 . .
C57 C58 H58 120.5 . .
N16 C59 C58 124.0(13) . .
N16 C59 H59 118.0 . .
C58 C59 H59 118.0 . .
C7 N1 C6 113.0(9) . .
C6 N2 C8 114.3(8) . .
C8 N3 C7 115.6(8) . .
C1 N4 C5 119.6(10) . .
C9 N5 C13 117.8(9) . .
C9 N5 Co2 122.5(7) . 1_565
C13 N5 Co2 119.8(6) . 1_565
C14 N6 C18 117.8(9) . .
C14 N6 Co3 119.3(7) . .
C18 N6 Co3 122.6(7) . .
C25 N7 C26 114.2(10) . .
C25 N8 C24 115.0(10) . .
C26 N9 C24 116.1(11) . .
C23 N10 C19 117.3(13) . .
C32 N11 C36 114.5(11) . .
C27 N12 C31 118.7(10) . .
C27 N12 Co1 116.4(7) . .
C31 N12 Co1 122.9(7) . .
C48 N13 C47 114.5(9) . .
C47 N14 C49 114.1(9) . .
C48 N15 C49 115.1(10) . .
C55 N16 C59 116.3(11) . .
C50 N17 C54 122.4(13) . .
C42 N18 C46 116.5(10) . .
C42 N18 Co1 122.8(7) . .
C46 N18 Co1 118.8(6) . .
C41 N19 O34 120.6(8) . .
C41 N19 C37 119.5(10) . .
O34 N19 C37 120.0(9) . .
W1 O1 W6 126.0(3) . .
W1 O2 W10 151.9(4) . .
H1WA O1W H1WB 107.7 . .
W1 O3 W8 151.6(4) . .
H2WA O2W H2WB 107.7 . .
W1 O4 W3 126.3(4) . .
W2 O5 Co3 147.2(4) . .
W9 O6 W2 127.4(3) . .
W10 O7 W2 126.3(3) . .
W2 O8 W4 143.4(4) . .
W2 O9 Co2 159.8(4) . .
H8WA O8W H8WB 108.0 . .
W5 O10 W3 149.0(4) . .
Co1 O9W H9WA 117.9 . .
Co1 O9W H9WB 112.1 . .
H9WA O9W H9WB 107.7 . .
W3 O11 W7 153.3(4) . .
Co1 O10W H10A 124.5 . .
Co1 O10W H10B 124.9 . .
H10A O10W H10B 108.5 . .
W6 O12 W3 125.0(4) . .
Co2 O11W H11A 126.3 . .
Co2 O11W H11B 113.1 . .
H11A O11W H11B 106.9 . .
H12A O12W H12B 107.8 . .
W8 O15 W4 127.0(3) . .
W5 O16 W4 125.7(3) . .
W4 O17 Co3 145.7(4) . .
W5 O19 W7 154.0(4) . .
W8 O20 W5 124.7(3) . .
W9 O21 W6 148.9(4) . .
W6 O22 W11 152.3(4) . .
W7 O23 W11 123.6(3) . .
W7 O24 Co3 116.2(3) . .
W9 O27 W11 155.6(4) . .
W10 O28 W9 124.8(3) . .
W11 O30 Co3 120.3(4) . .
P O31 W6 124.7(4) . .
P O31 W3 124.6(3) . .
W6 O31 W3 89.4(2) . .
P O31 W1 126.6(3) . .
W6 O31 W1 90.2(2) . .
W3 O31 W1 90.2(2) . .
P O32 W5 125.8(3) . .
P O32 W8 126.8(4) . .
W5 O32 W8 88.8(2) . .
P O32 W4 124.1(4) . .
W5 O32 W4 89.6(2) . .
W8 O32 W4 90.3(2) . .
P O33 Co3 124.7(4) . .
P O33 W7 128.5(3) . .
Co3 O33 W7 87.8(2) . .
P O33 W11 126.6(3) . .
Co3 O33 W11 86.8(2) . .
W7 O33 W11 89.5(2) . .
N19 O34 Co1 123.6(6) . .
W8 O37 W10 152.7(4) . .
W7 O38 Co1 165.8(4) . .
P O41 W2 127.1(4) . .
P O41 W9 124.8(3) . .
W2 O41 W9 90.4(2) . .
P O41 W10 125.4(4) . .
W2 O41 W10 89.74(19) . .
W9 O41 W10 87.52(19) . .
O41 P O33 109.4(4) . .
O41 P O32 108.4(3) . .
O33 P O32 110.0(4) . .
O41 P O31 110.4(4) . .
O33 P O31 110.1(4) . .
O32 P O31 108.5(4) . .
O34 Co1 O10W 176.4(3) . .
O34 Co1 O38 93.7(3) . .
O10W Co1 O38 89.0(3) . .
O34 Co1 O9W 87.4(3) . .
O10W Co1 O9W 89.8(3) . .
O38 Co1 O9W 177.5(3) . .
O34 Co1 N18 88.5(3) . .
O10W Co1 N18 94.1(3) . .
O38 Co1 N18 86.4(3) . .
O9W Co1 N18 95.9(3) . .
O34 Co1 N12 87.3(3) . .
O10W Co1 N12 90.4(3) . .
O38 Co1 N12 86.5(3) . .
O9W Co1 N12 91.3(3) . .
N18 Co1 N12 171.5(3) . .
O11W Co2 O11W 180.0(5) . 2_756
O11W Co2 O9 89.6(3) . .
O11W Co2 O9 90.4(3) 2_756 .
O11W Co2 O9 90.4(3) . 2_756
O11W Co2 O9 89.6(3) 2_756 2_756
O9 Co2 O9 180.00(13) . 2_756
O11W Co2 N5 90.6(3) . 2_766
O11W Co2 N5 89.4(3) 2_756 2_766
O9 Co2 N5 93.8(3) . 2_766
O9 Co2 N5 86.2(3) 2_756 2_766
O11W Co2 N5 89.4(3) . 1_545
O11W Co2 N5 90.6(3) 2_756 1_545
O9 Co2 N5 86.2(3) . 1_545
O9 Co2 N5 93.8(3) 2_756 1_545
N5 Co2 N5 180.0(5) 2_766 1_545
O5 Co3 O30 92.0(3) . .
O5 Co3 O24 163.6(3) . .
O30 Co3 O24 88.3(3) . .
O5 Co3 O17 85.1(3) . .
O30 Co3 O17 164.4(3) . .
O24 Co3 O17 90.2(3) . .
O5 Co3 N6 91.9(3) . .
O30 Co3 N6 92.7(3) . .
O24 Co3 N6 104.5(3) . .
O17 Co3 N6 102.8(3) . .
O5 Co3 O33 88.7(3) . .
O30 Co3 O33 75.7(3) . .
O24 Co3 O33 75.5(3) . .
O17 Co3 O33 88.9(3) . .
N6 Co3 O33 168.3(3) . .
O35 W1 O3 102.3(3) . .
O35 W1 O1 102.0(3) . .
O3 W1 O1 155.7(3) . .
O35 W1 O2 101.6(3) . .
O3 W1 O2 85.9(3) . .
O1 W1 O2 89.5(3) . .
O35 W1 O4 102.2(3) . .
O3 W1 O4 87.8(3) . .
O1 W1 O4 86.8(3) . .
O2 W1 O4 156.1(3) . .
O35 W1 O31 171.9(3) . .
O3 W1 O31 83.4(3) . .
O1 W1 O31 72.4(2) . .
O2 W1 O31 84.4(2) . .
O4 W1 O31 72.0(2) . .
O9 W2 O5 103.6(3) . .
O9 W2 O8 101.0(3) . .
O5 W2 O8 92.8(3) . .
O9 W2 O6 103.7(3) . .
O5 W2 O6 91.3(3) . .
O8 W2 O6 153.3(3) . .
O9 W2 O7 98.3(3) . .
O5 W2 O7 158.2(3) . .
O8 W2 O7 83.4(3) . .
O6 W2 O7 83.0(3) . .
O9 W2 O41 169.2(3) . .
O5 W2 O41 86.3(3) . .
O8 W2 O41 82.5(3) . .
O6 W2 O41 71.4(2) . .
O7 W2 O41 71.9(2) . .
O14 W3 O11 103.7(3) . .
O14 W3 O10 101.9(3) . .
O11 W3 O10 86.6(3) . .
O14 W3 O12 100.7(3) . .
O11 W3 O12 90.6(3) . .
O10 W3 O12 157.3(3) . .
O14 W3 O4 101.5(3) . .
O11 W3 O4 154.7(3) . .
O10 W3 O4 88.0(3) . .
O12 W3 O4 85.0(3) . .
O14 W3 O31 170.4(3) . .
O11 W3 O31 83.5(2) . .
O10 W3 O31 84.6(2) . .
O12 W3 O31 72.7(2) . .
O4 W3 O31 71.4(2) . .
O18 W4 O17 103.4(3) . .
O18 W4 O16 101.0(3) . .
O17 W4 O16 92.7(3) . .
O18 W4 O8 103.5(3) . .
O17 W4 O8 91.5(3) . .
O16 W4 O8 153.5(3) . .
O18 W4 O15 98.4(3) . .
O17 W4 O15 158.2(3) . .
O16 W4 O15 83.1(3) . .
O8 W4 O15 83.4(3) . .
O18 W4 O32 166.4(3) . .
O17 W4 O32 88.7(3) . .
O16 W4 O32 71.8(2) . .
O8 W4 O32 82.1(3) . .
O15 W4 O32 69.7(2) . .
O36 W5 O10 101.6(3) . .
O36 W5 O19 101.9(3) . .
O10 W5 O19 86.5(3) . .
O36 W5 O16 101.3(3) . .
O10 W5 O16 157.1(3) . .
O19 W5 O16 89.9(3) . .
O36 W5 O20 102.2(3) . .
O10 W5 O20 87.3(3) . .
O19 W5 O20 155.9(3) . .
O16 W5 O20 86.9(3) . .
O36 W5 O32 172.3(3) . .
O10 W5 O32 84.3(2) . .
O19 W5 O32 83.3(2) . .
O16 W5 O32 72.9(2) . .
O20 W5 O32 72.9(2) . .
O39 W6 O22 104.0(3) . .
O39 W6 O21 102.5(3) . .
O22 W6 O21 88.6(3) . .
O39 W6 O12 101.2(3) . .
O22 W6 O12 91.1(3) . .
O21 W6 O12 155.6(3) . .
O39 W6 O1 100.0(3) . .
O22 W6 O1 155.9(3) . .
O21 W6 O1 85.1(3) . .
O12 W6 O1 85.2(3) . .
O39 W6 O31 169.7(3) . .
O22 W6 O31 84.8(3) . .
O21 W6 O31 82.7(2) . .
O12 W6 O31 72.9(2) . .
O1 W6 O31 71.4(2) . .
O38 W7 O24 100.7(3) . .
O38 W7 O23 100.8(3) . .
O24 W7 O23 95.4(3) . .
O38 W7 O19 100.0(3) . .
O24 W7 O19 93.0(3) . .
O23 W7 O19 155.6(3) . .
O38 W7 O11 97.5(3) . .
O24 W7 O11 161.4(3) . .
O23 W7 O11 85.0(3) . .
O19 W7 O11 79.9(3) . .
O38 W7 O33 175.0(3) . .
O24 W7 O33 80.4(3) . .
O23 W7 O33 74.2(2) . .
O19 W7 O33 84.8(2) . .
O11 W7 O33 81.9(2) . .
O25 W8 O15 102.6(3) . .
O25 W8 O20 101.3(3) . .
O15 W8 O20 88.5(3) . .
O25 W8 O37 100.9(3) . .
O15 W8 O37 89.9(3) . .
O20 W8 O37 157.6(3) . .
O25 W8 O3 101.5(3) . .
O15 W8 O3 155.8(3) . .
O20 W8 O3 88.1(3) . .
O37 W8 O3 84.3(3) . .
O25 W8 O32 172.8(3) . .
O15 W8 O32 72.9(3) . .
O20 W8 O32 73.4(2) . .
O37 W8 O32 84.8(2) . .
O3 W8 O32 83.2(3) . .
O26 W9 O27 102.9(3) . .
O26 W9 O6 101.2(3) . .
O27 W9 O6 91.3(3) . .
O26 W9 O21 103.6(3) . .
O27 W9 O21 85.9(3) . .
O6 W9 O21 155.0(3) . .
O26 W9 O28 100.1(3) . .
O27 W9 O28 156.8(3) . .
O6 W9 O28 87.1(3) . .
O21 W9 O28 85.8(3) . .
O26 W9 O41 170.1(3) . .
O27 W9 O41 83.5(2) . .
O6 W9 O41 70.9(2) . .
O21 W9 O41 84.1(2) . .
O28 W9 O41 74.1(2) . .
O40 W10 O7 102.4(3) . .
O40 W10 O28 102.1(3) . .
O7 W10 O28 90.6(3) . .
O40 W10 O37 101.9(3) . .
O7 W10 O37 89.7(3) . .
O28 W10 O37 155.3(3) . .
O40 W10 O2 102.4(3) . .
O7 W10 O2 155.2(3) . .
O28 W10 O2 85.4(3) . .
O37 W10 O2 84.1(3) . .
O40 W10 O41 172.4(3) . .
O7 W10 O41 71.9(2) . .
O28 W10 O41 73.2(2) . .
O37 W10 O41 83.4(2) . .
O2 W10 O41 83.5(2) . .
O29 W11 O30 103.2(3) . .
O29 W11 O23 101.8(3) . .
O30 W11 O23 92.3(3) . .
O29 W11 O27 104.1(3) . .
O30 W11 O27 93.4(3) . .
O23 W11 O27 151.4(3) . .
O29 W11 O22 99.3(3) . .
O30 W11 O22 157.4(3) . .
O23 W11 O22 83.1(3) . .
O27 W11 O22 80.9(3) . .
O29 W11 O33 172.4(3) . .
O30 W11 O33 77.3(3) . .
O23 W11 O33 70.6(2) . .
O27 W11 O33 83.3(2) . .
O22 W11 O33 80.4(2) . .

loop_
_geom_bond_atom_site_label_1
_geom_bond_atom_site_label_2
_geom_bond_distance
_geom_bond_site_symmetry_2
C1 N4 1.327(16) .
C1 C2 1.359(16) .
C1 H1 0.9300 .
C2 C3 1.409(17) .
C2 H2 0.9300 .
C3 C4 1.372(14) .
C3 C6 1.483(14) .
C4 C5 1.374(15) .
C4 H4 0.9300 .
C5 N4 1.341(16) .
C5 H5 0.9300 .
C6 N2 1.311(13) .
C6 N1 1.362(12) .
C7 N1 1.325(12) .
C7 N3 1.336(14) .
C7 C11 1.489(13) .
C8 N2 1.317(12) .
C8 N3 1.329(12) .
C8 C16 1.502(15) .
C9 N5 1.326(12) .
C9 C10 1.394(14) .
C9 H9 0.9300 .
C10 C11 1.394(15) .
C10 H10 0.9300 .
C11 C12 1.395(13) .
C12 C13 1.381(13) .
C12 H12 0.9300 .
C13 N5 1.344(14) .
C13 H13 0.9300 .
C14 N6 1.328(12) .
C14 C15 1.391(16) .
C14 H14 0.9300 .
C15 C16 1.396(13) .
C15 H15 0.9300 .
C16 C17 1.373(13) .
C17 C18 1.369(15) .
C17 H17 0.9300 .
C18 N6 1.332(12) .
C18 H18 0.9300 .
C19 N10 1.343(19) .
C19 C20 1.389(18) .
C19 H19 0.9300 .
C20 C21 1.350(16) .
C20 H20 0.9300 .
C21 C22 1.372(18) .
C21 C24 1.499(16) .
C22 C23 1.413(17) .
C22 H22 0.9300 .
C23 N10 1.324(18) .
C23 H23 0.9300 .
C24 N8 1.337(15) .
C24 N9 1.362(14) .
C25 N8 1.315(13) .
C25 N7 1.324(14) .
C25 C34 1.483(17) .
C26 N9 1.309(14) .
C26 N7 1.364(15) .
C26 C29 1.447(15) .
C27 N12 1.325(12) .
C27 C28 1.389(15) .
C27 H27 0.9300 .
C28 C29 1.428(16) .
C28 H28 0.9300 .
C29 C30 1.360(15) .
C30 C31 1.380(16) .
C30 H30 0.9300 .
C31 N12 1.340(16) .
C31 H31 0.9300 .
C32 N11 1.326(15) .
C32 C33 1.379(18) .
C32 H32 0.9300 .
C33 C34 1.372(15) .
C33 H33 0.9300 .
C34 C35 1.407(16) .
C35 C36 1.357(18) .
C35 H35 0.9300 .
C36 N11 1.356(16) .
C36 H36 0.9300 .
C37 N19 1.352(12) .
C37 C38 1.377(15) .
C37 H37 0.9300 .
C38 C39 1.391(14) .
C38 H38 0.9300 .
C39 C40 1.385(13) .
C39 C39 1.47(2) 2_665
C40 C41 1.371(15) .
C40 H40 0.9300 .
C41 N19 1.338(13) .
C41 H41 0.9300 .
C42 N18 1.341(12) .
C42 C43 1.385(17) .
C42 H42 0.9300 .
C43 C44 1.385(15) .
C43 H43 0.9300 .
C44 C45 1.394(13) .
C44 C47 1.472(16) .
C45 C46 1.397(15) .
C45 H45 0.9300 .
C46 N18 1.345(13) .
C46 H46 0.9300 .
C47 N14 1.316(12) .
C47 N13 1.356(13) .
C48 N13 1.330(15) .
C48 N15 1.345(13) .
C48 C57 1.449(15) .
C49 N14 1.320(14) .
C49 N15 1.350(14) .
C49 C52 1.459(14) .
C50 N17 1.34(2) .
C50 C51 1.383(18) .
C50 H50 0.9300 .
C51 C52 1.386(17) .
C51 H51 0.9300 .
C52 C53 1.415(19) .
C53 C54 1.345(17) .
C53 H53 0.9300 .
C54 N17 1.35(2) .
C54 H54 0.9300 .
C55 N16 1.334(19) .
C55 C56 1.391(16) .
C55 H55 0.9300 .
C56 C57 1.366(15) .
C56 H56 0.9300 .
C57 C58 1.419(18) .
C58 C59 1.374(16) .
C58 H58 0.9300 .
C59 N16 1.340(15) .
C59 H59 0.9300 .
N5 Co2 2.153(8) 1_565
N6 Co3 2.101(9) .
N12 Co1 2.200(9) .
N18 Co1 2.160(9) .
N19 O34 1.340(12) .
O1 W1 1.895(6) .
O1 W6 1.971(7) .
O2 W1 1.901(6) .
O2 W10 1.931(7) .
O1W H1WA 0.8501 .
O1W H1WB 0.8502 .
O3 W1 1.893(7) .
O3 W8 1.941(7) .
O2W H2WA 0.8511 .
O2W H2WB 0.8493 .
O4 W1 1.906(6) .
O4 W3 1.955(6) .
O3W H3WA 0.8483 .
O5 W2 1.751(6) .
O5 Co3 2.007(6) .
O4W H4WA 0.8521 .
O6 W9 1.900(7) .
O6 W2 1.936(6) .
O5W H5WA 0.8502 .
O7 W10 1.858(7) .
O7 W2 2.023(7) .
O6W H6WB 0.8493 .
O8 W2 1.912(6) .
O8 W4 1.947(6) .
O9 W2 1.732(7) .
O9 Co2 2.116(7) .
O8W H8WA 0.8485 .
O8W H8WB 0.8478 .
O10 W5 1.890(7) .
O10 W3 1.918(6) .
O9W Co1 2.127(7) .
O9W H9WA 0.8507 .
O9W H9WB 0.8496 .
O11 W3 1.836(7) .
O11 W7 2.051(7) .
O10W Co1 2.090(9) .
O10W H10A 0.8423 .
O10W H10B 0.8491 .
O12 W6 1.920(6) .
O12 W3 1.932(6) .
O11W Co2 2.076(7) .
O11W H11A 0.8536 .
O11W H11B 0.8552 .
O12W H12A 0.8503 .
O12W H12B 0.8489 .
O14 W3 1.718(6) .
O13W H13B 0.8512 .
O15 W8 1.850(7) .
O15 W4 2.033(7) .
O16 W5 1.925(7) .
O16 W4 1.946(6) .
O17 W4 1.754(7) .
O17 Co3 2.055(7) .
O18 W4 1.715(7) .
O19 W5 1.902(7) .
O19 W7 1.937(6) .
O20 W8 1.901(6) .
O20 W5 1.945(6) .
O21 W9 1.912(7) .
O21 W6 1.913(6) .
O22 W6 1.816(7) .
O22 W11 2.053(7) .
O23 W7 1.899(6) .
O23 W11 1.949(6) .
O24 W7 1.779(7) .
O24 Co3 2.051(6) .
O25 W8 1.701(7) .
O26 W9 1.685(7) .
O27 W9 1.872(7) .
O27 W11 1.955(6) .
O28 W10 1.915(6) .
O28 W9 1.951(7) .
O29 W11 1.686(7) .
O30 W11 1.766(8) .
O30 Co3 2.042(7) .
O31 P 1.551(7) .
O31 W6 2.428(6) .
O31 W3 2.430(6) .
O31 W1 2.435(6) .
O32 P 1.546(6) .
O32 W5 2.430(6) .
O32 W8 2.440(6) .
O32 W4 2.461(7) .
O33 P 1.539(7) .
O33 Co3 2.342(7) .
O33 W7 2.351(6) .
O33 W11 2.466(6) .
O34 Co1 2.058(7) .
O35 W1 1.722(7) .
O36 W5 1.696(6) .
O37 W8 1.906(6) .
O37 W10 1.931(6) .
O38 W7 1.731(6) .
O38 Co1 2.106(6) .
O39 W6 1.712(7) .
O40 W10 1.701(7) .
O41 P 1.536(6) .
O41 W2 2.403(7) .
O41 W9 2.446(6) .
O41 W10 2.506(6) .
Co2 O11W 2.076(7) 2_756
Co2 O9 2.116(7) 2_756
Co2 N5 2.153(8) 2_766
Co2 N5 2.153(8) 1_545
O7W H7WB 1.0191 .

loop_
_geom_torsion_atom_site_label_1
_geom_torsion_atom_site_label_2
_geom_torsion_atom_site_label_3
_geom_torsion_atom_site_label_4
_geom_torsion
_geom_torsion_site_symmetry_1
_geom_torsion_site_symmetry_4
N4 C1 C2 C3 -2(2) . .
C1 C2 C3 C4 3.2(17) . .
C1 C2 C3 C6 177.6(11) . .
C2 C3 C4 C5 -3.1(16) . .
C6 C3 C4 C5 -177.5(10) . .
C3 C4 C5 N4 2.1(17) . .
C4 C3 C6 N2 0.1(15) . .
C2 C3 C6 N2 -173.9(10) . .
C4 C3 C6 N1 -179.0(9) . .
C2 C3 C6 N1 7.0(15) . .
N5 C9 C10 C11 2.4(16) . .
C9 C10 C11 C12 -1.8(15) . .
C9 C10 C11 C7 -176.4(9) . .
N1 C7 C11 C10 7.9(14) . .
N3 C7 C11 C10 -175.5(9) . .
N1 C7 C11 C12 -166.6(9) . .
N3 C7 C11 C12 10.0(14) . .
C10 C11 C12 C13 2.3(15) . .
C7 C11 C12 C13 177.0(9) . .
C11 C12 C13 N5 -3.3(15) . .
N6 C14 C15 C16 -2.0(15) . .
C14 C15 C16 C17 -0.7(15) . .
C14 C15 C16 C8 176.4(9) . .
N2 C8 C16 C17 171.7(9) . .
N3 C8 C16 C17 -6.7(14) . .
N2 C8 C16 C15 -5.3(14) . .
N3 C8 C16 C15 176.3(9) . .
C15 C16 C17 C18 1.4(15) . .
C8 C16 C17 C18 -175.6(9) . .
C16 C17 C18 N6 0.5(15) . .
N10 C19 C20 C21 1(2) . .
C19 C20 C21 C22 0.5(19) . .
C19 C20 C21 C24 175.5(11) . .
C20 C21 C22 C23 -0.2(18) . .
C24 C21 C22 C23 -175.3(11) . .
C21 C22 C23 N10 -1(2) . .
C20 C21 C24 N8 -3.2(16) . .
C22 C21 C24 N8 172.0(10) . .
C20 C21 C24 N9 178.3(11) . .
C22 C21 C24 N9 -6.6(15) . .
N12 C27 C28 C29 -6.7(16) . .
C27 C28 C29 C30 3.8(16) . .
C27 C28 C29 C26 175.0(10) . .
N9 C26 C29 C30 158.1(12) . .
N7 C26 C29 C30 -22.4(17) . .
N9 C26 C29 C28 -12.5(16) . .
N7 C26 C29 C28 167.1(10) . .
C28 C29 C30 C31 -0.2(19) . .
C26 C29 C30 C31 -170.9(12) . .
C29 C30 C31 N12 -1(2) . .
N11 C32 C33 C34 0.5(18) . .
C32 C33 C34 C35 0.0(16) . .
C32 C33 C34 C25 178.4(10) . .
N8 C25 C34 C33 -1.9(16) . .
N7 C25 C34 C33 177.2(10) . .
N8 C25 C34 C35 176.6(10) . .
N7 C25 C34 C35 -4.4(16) . .
C33 C34 C35 C36 -0.8(17) . .
C25 C34 C35 C36 -179.2(11) . .
C34 C35 C36 N11 1(2) . .
N19 C37 C38 C39 0.1(15) . .
C37 C38 C39 C40 2.8(14) . .
C37 C38 C39 C39 -177.7(11) . 2_665
C38 C39 C40 C41 -4.2(15) . .
C39 C39 C40 C41 176.2(11) 2_665 .
C39 C40 C41 N19 2.7(16) . .
N18 C42 C43 C44 4.7(17) . .
C42 C43 C44 C45 1.7(16) . .
C42 C43 C44 C47 -174.8(10) . .
C43 C44 C45 C46 -4.5(15) . .
C47 C44 C45 C46 172.2(9) . .
C44 C45 C46 N18 1.3(16) . .
C43 C44 C47 N14 -15.0(15) . .
C45 C44 C47 N14 168.4(9) . .
C43 C44 C47 N13 162.1(10) . .
C45 C44 C47 N13 -14.5(14) . .
N17 C50 C51 C52 -4(2) . .
C50 C51 C52 C53 0.9(19) . .
C50 C51 C52 C49 -176.6(12) . .
N14 C49 C52 C51 -33.7(16) . .
N15 C49 C52 C51 140.6(12) . .
N14 C49 C52 C53 148.9(11) . .
N15 C49 C52 C53 -36.8(16) . .
C51 C52 C53 C54 3(2) . .
C49 C52 C53 C54 -179.2(12) . .
C52 C53 C54 N17 -4(2) . .
N16 C55 C56 C57 3.0(19) . .
C55 C56 C57 C58 -2.2(17) . .
C55 C56 C57 C48 178.0(11) . .
N13 C48 C57 C56 9.8(16) . .
N15 C48 C57 C56 -170.5(10) . .
N13 C48 C57 C58 -170.0(10) . .
N15 C48 C57 C58 9.6(16) . .
C56 C57 C58 C59 1.6(16) . .
C48 C57 C58 C59 -178.6(10) . .
C57 C58 C59 N16 -1.7(18) . .
N3 C7 N1 C6 -2.3(14) . .
C11 C7 N1 C6 174.1(8) . .
N2 C6 N1 C7 4.1(14) . .
C3 C6 N1 C7 -176.9(8) . .
N1 C6 N2 C8 -3.8(14) . .
C3 C6 N2 C8 177.2(8) . .
N3 C8 N2 C6 1.7(14) . .
C16 C8 N2 C6 -176.6(8) . .
N2 C8 N3 C7 -0.2(14) . .
C16 C8 N3 C7 178.1(8) . .
N1 C7 N3 C8 0.6(14) . .
C11 C7 N3 C8 -175.7(8) . .
C2 C1 N4 C5 1(2) . .
C4 C5 N4 C1 -1.0(17) . .
C10 C9 N5 C13 -3.2(16) . .
C10 C9 N5 Co2 178.1(8) . 1_565
C12 C13 N5 C9 3.6(15) . .
C12 C13 N5 Co2 -177.6(8) . 1_565
C15 C14 N6 C18 3.9(15) . .
C15 C14 N6 Co3 178.0(8) . .
C17 C18 N6 C14 -3.1(15) . .
C17 C18 N6 Co3 -177.0(8) . .
N8 C25 N7 C26 -4.6(17) . .
C34 C25 N7 C26 176.5(10) . .
N9 C26 N7 C25 -3.3(16) . .
C29 C26 N7 C25 177.2(10) . .
N7 C25 N8 C24 5.5(17) . .
C34 C25 N8 C24 -175.5(9) . .
N9 C24 N8 C25 1.1(15) . .
C21 C24 N8 C25 -177.3(9) . .
N7 C26 N9 C24 9.0(16) . .
C29 C26 N9 C24 -171.4(10) . .
N8 C24 N9 C26 -8.0(16) . .
C21 C24 N9 C26 170.5(10) . .
C22 C23 N10 C19 2(2) . .
C20 C19 N10 C23 -2(2) . .
C33 C32 N11 C36 -0.2(17) . .
C35 C36 N11 C32 -0.7(19) . .
C28 C27 N12 C31 5.4(16) . .
C28 C27 N12 Co1 -159.0(8) . .
C30 C31 N12 C27 -1.3(17) . .
C30 C31 N12 Co1 162.0(9) . .
N15 C48 N13 C47 3.5(15) . .
C57 C48 N13 C47 -176.9(9) . .
N14 C47 N13 C48 -1.1(16) . .
C44 C47 N13 C48 -177.9(9) . .
N13 C47 N14 C49 -2.6(16) . .
C44 C47 N14 C49 174.1(9) . .
N15 C49 N14 C47 4.5(16) . .
C52 C49 N14 C47 178.2(10) . .
N13 C48 N15 C49 -1.9(15) . .
C57 C48 N15 C49 178.5(9) . .
N14 C49 N15 C48 -2.4(16) . .
C52 C49 N15 C48 -176.2(10) . .
C56 C55 N16 C59 -2.9(18) . .
C58 C59 N16 C55 2.2(18) . .
C51 C50 N17 C54 3(2) . .
C53 C54 N17 C50 1(2) . .
C43 C42 N18 C46 -7.8(16) . .
C43 C42 N18 Co1 156.3(9) . .
C45 C46 N18 C42 4.7(15) . .
C45 C46 N18 Co1 -160.1(8) . .
C40 C41 N19 O34 179.6(9) . .
C40 C41 N19 C37 0.4(15) . .
C38 C37 N19 C41 -1.8(15) . .
C38 C37 N19 O34 179.0(9) . .
C41 N19 O34 Co1 97.5(10) . .
C37 N19 O34 Co1 -83.4(10) . .
W2 O41 P O33 59.1(5) . .
W9 O41 P O33 -63.4(5) . .
W10 O41 P O33 -178.8(4) . .
W2 O41 P O32 -60.9(5) . .
W9 O41 P O32 176.6(4) . .
W10 O41 P O32 61.2(5) . .
W2 O41 P O31 -179.6(4) . .
W9 O41 P O31 57.9(5) . .
W10 O41 P O31 -57.5(5) . .
Co3 O33 P O41 -56.8(5) . .
W7 O33 P O41 -176.2(4) . .
W11 O33 P O41 58.6(5) . .
Co3 O33 P O32 62.2(5) . .
W7 O33 P O32 -57.2(6) . .
W11 O33 P O32 177.6(4) . .
Co3 O33 P O31 -178.3(3) . .
W7 O33 P O31 62.3(5) . .
W11 O33 P O31 -62.9(5) . .
W5 O32 P O41 178.9(4) . .
W8 O32 P O41 -60.7(5) . .
W4 O32 P O41 60.4(5) . .
W5 O32 P O33 59.2(5) . .
W8 O32 P O33 179.7(4) . .
W4 O32 P O33 -59.3(5) . .
W5 O32 P O31 -61.2(5) . .
W8 O32 P O31 59.2(5) . .
W4 O32 P O31 -179.7(3) . .
W6 O31 P O41 -62.4(5) . .
W3 O31 P O41 -179.9(4) . .
W1 O31 P O41 59.0(5) . .
W6 O31 P O33 58.5(5) . .
W3 O31 P O33 -59.0(5) . .
W1 O31 P O33 179.9(3) . .
W6 O31 P O32 178.9(3) . .
W3 O31 P O32 61.4(5) . .
W1 O31 P O32 -59.7(5) . .
N19 O34 Co1 O10W -167(5) . .
N19 O34 Co1 O38 55.6(7) . .
N19 O34 Co1 O9W -126.6(7) . .
N19 O34 Co1 N18 -30.7(7) . .
N19 O34 Co1 N12 141.9(7) . .
W7 O38 Co1 O34 69.7(19) . .
W7 O38 Co1 O10W -107.8(19) . .
W7 O38 Co1 O9W -46(8) . .
W7 O38 Co1 N18 158.0(19) . .
W7 O38 Co1 N12 -17.4(19) . .
C42 N18 Co1 O34 -88.7(8) . .
C46 N18 Co1 O34 75.1(8) . .
C42 N18 Co1 O10W 88.8(8) . .
C46 N18 Co1 O10W -107.4(8) . .
C42 N18 Co1 O38 177.5(8) . .
C46 N18 Co1 O38 -18.7(7) . .
C42 N18 Co1 O9W -1.5(9) . .
C46 N18 Co1 O9W 162.3(7) . .
C42 N18 Co1 N12 -149.3(19) . .
C46 N18 Co1 N12 15(3) . .
C27 N12 Co1 O34 -47.7(7) . .
C31 N12 Co1 O34 148.6(9) . .
C27 N12 Co1 O10W 135.1(8) . .
C31 N12 Co1 O10W -28.6(9) . .
C27 N12 Co1 O38 46.2(7) . .
C31 N12 Co1 O38 -117.5(9) . .
C27 N12 Co1 O9W -135.0(8) . .
C31 N12 Co1 O9W 61.3(9) . .
C27 N12 Co1 N18 13(3) . .
C31 N12 Co1 N18 -150.7(19) . .
W2 O9 Co2 O11W -150.9(12) . .
W2 O9 Co2 O11W 29.1(12) . 2_756
W2 O9 Co2 O9 70(100) . 2_756
W2 O9 Co2 N5 -60.3(12) . 2_766
W2 O9 Co2 N5 119.7(12) . 1_545
W2 O5 Co3 O30 -124.0(8) . .
W2 O5 Co3 O24 -33.3(16) . .
W2 O5 Co3 O17 40.6(8) . .
W2 O5 Co3 N6 143.3(8) . .
W2 O5 Co3 O33 -48.4(8) . .
W11 O30 Co3 O5 88.3(4) . .
W11 O30 Co3 O24 -75.3(4) . .
W11 O30 Co3 O17 9.4(12) . .
W11 O30 Co3 N6 -179.7(4) . .
W11 O30 Co3 O33 0.2(3) . .
W7 O24 Co3 O5 -18.8(12) . .
W7 O24 Co3 O30 72.3(4) . .
W7 O24 Co3 O17 -92.1(4) . .
W7 O24 Co3 N6 164.7(4) . .
W7 O24 Co3 O33 -3.3(3) . .
W4 O17 Co3 O5 -43.7(7) . .
W4 O17 Co3 O30 36.2(14) . .
W4 O17 Co3 O24 120.6(7) . .
W4 O17 Co3 N6 -134.5(7) . .
W4 O17 Co3 O33 45.1(7) . .
C14 N6 Co3 O5 10.7(7) . .
C18 N6 Co3 O5 -175.5(8) . .
C14 N6 Co3 O30 -81.4(7) . .
C18 N6 Co3 O30 92.5(8) . .
C14 N6 Co3 O24 -170.3(7) . .
C18 N6 Co3 O24 3.6(8) . .
C14 N6 Co3 O17 96.1(7) . .
C18 N6 Co3 O17 -90.0(8) . .
C14 N6 Co3 O33 -81.9(15) . .
C18 N6 Co3 O33 91.9(14) . .
P O33 Co3 O5 40.9(4) . .
W7 O33 Co3 O5 177.9(2) . .
W11 O33 Co3 O5 -92.5(2) . .
P O33 Co3 O30 133.3(4) . .
W7 O33 Co3 O30 -89.7(2) . .
W11 O33 Co3 O30 -0.1(2) . .
P O33 Co3 O24 -134.7(4) . .
W7 O33 Co3 O24 2.2(2) . .
W11 O33 Co3 O24 91.8(2) . .
P O33 Co3 O17 -44.2(4) . .
W7 O33 Co3 O17 92.8(2) . .
W11 O33 Co3 O17 -177.7(2) . .
P O33 Co3 N6 133.9(11) . .
W7 O33 Co3 N6 -89.2(12) . .
W11 O33 Co3 N6 0.4(13) . .
W8 O3 W1 O35 129.1(7) . .
W8 O3 W1 O1 -51.6(11) . .
W8 O3 W1 O2 28.1(7) . .
W8 O3 W1 O4 -128.8(8) . .
W8 O3 W1 O31 -56.7(7) . .
W6 O1 W1 O35 171.5(4) . .
W6 O1 W1 O3 -7.8(9) . .
W6 O1 W1 O2 -86.7(4) . .
W6 O1 W1 O4 69.7(4) . .
W6 O1 W1 O31 -2.5(3) . .
W10 O2 W1 O35 -129.9(8) . .
W10 O2 W1 O3 -28.1(8) . .
W10 O2 W1 O1 128.0(8) . .
W10 O2 W1 O4 47.0(12) . .
W10 O2 W1 O31 55.6(8) . .
W3 O4 W1 O35 -172.0(4) . .
W3 O4 W1 O3 85.9(4) . .
W3 O4 W1 O1 -70.4(4) . .
W3 O4 W1 O2 11.2(10) . .
W3 O4 W1 O31 2.1(4) . .
P O31 W1 O35 179.5(18) . .
W6 O31 W1 O35 -45(2) . .
W3 O31 W1 O35 44(2) . .
P O31 W1 O3 44.0(4) . .
W6 O31 W1 O3 179.5(2) . .
W3 O31 W1 O3 -91.2(2) . .
P O31 W1 O1 -133.8(5) . .
W6 O31 W1 O1 1.6(2) . .
W3 O31 W1 O1 91.0(3) . .
P O31 W1 O2 -42.5(4) . .
W6 O31 W1 O2 92.9(2) . .
W3 O31 W1 O2 -177.7(3) . .
P O31 W1 O4 133.8(5) . .
W6 O31 W1 O4 -90.7(3) . .
W3 O31 W1 O4 -1.4(2) . .
Co2 O9 W2 O5 90.2(12) . .
Co2 O9 W2 O8 -5.4(12) . .
Co2 O9 W2 O6 -175.1(11) . .
Co2 O9 W2 O7 -90.3(11) . .
Co2 O9 W2 O41 -113.8(15) . .
Co3 O5 W2 O9 -136.7(8) . .
Co3 O5 W2 O8 -34.7(8) . .
Co3 O5 W2 O6 118.9(8) . .
Co3 O5 W2 O7 44.6(13) . .
Co3 O5 W2 O41 47.7(8) . .
W4 O8 W2 O9 122.1(7) . .
W4 O8 W2 O5 17.7(7) . .
W4 O8 W2 O6 -80.7(9) . .
W4 O8 W2 O7 -140.7(7) . .
W4 O8 W2 O41 -68.2(7) . .
W9 O6 W2 O9 171.5(4) . .
W9 O6 W2 O5 -84.2(5) . .
W9 O6 W2 O8 14.6(8) . .
W9 O6 W2 O7 74.7(4) . .
W9 O6 W2 O41 1.5(4) . .
W10 O7 W2 O9 -172.1(4) . .
W10 O7 W2 O5 6.6(10) . .
W10 O7 W2 O8 87.6(4) . .
W10 O7 W2 O6 -69.3(4) . .
W10 O7 W2 O41 3.3(3) . .
P O41 W2 O9 158.9(13) . .
W9 O41 W2 O9 -64.9(15) . .
W10 O41 W2 O9 22.6(15) . .
P O41 W2 O5 -44.5(5) . .
W9 O41 W2 O5 91.7(3) . .
W10 O41 W2 O5 179.2(3) . .
P O41 W2 O8 48.8(4) . .
W9 O41 W2 O8 -175.0(3) . .
W10 O41 W2 O8 -87.5(2) . .
P O41 W2 O6 -137.1(5) . .
W9 O41 W2 O6 -0.9(2) . .
W10 O41 W2 O6 86.6(2) . .
P O41 W2 O7 134.3(5) . .
W9 O41 W2 O7 -89.5(2) . .
W10 O41 W2 O7 -2.0(2) . .
W7 O11 W3 O14 133.5(8) . .
W7 O11 W3 O10 32.1(8) . .
W7 O11 W3 O12 -125.3(8) . .
W7 O11 W3 O4 -45.9(12) . .
W7 O11 W3 O31 -52.8(8) . .
W5 O10 W3 O14 -129.7(7) . .
W5 O10 W3 O11 -26.3(7) . .
W5 O10 W3 O12 57.0(11) . .
W5 O10 W3 O4 129.0(7) . .
W5 O10 W3 O31 57.4(7) . .
W6 O12 W3 O14 -174.5(4) . .
W6 O12 W3 O11 81.3(5) . .
W6 O12 W3 O10 -1.2(11) . .
W6 O12 W3 O4 -73.7(5) . .
W6 O12 W3 O31 -1.6(4) . .
W1 O4 W3 O14 171.2(4) . .
W1 O4 W3 O11 -9.4(9) . .
W1 O4 W3 O10 -87.1(4) . .
W1 O4 W3 O12 71.3(4) . .
W1 O4 W3 O31 -2.1(4) . .
P O31 W3 O14 -178.7(15) . .
W6 O31 W3 O14 48.0(17) . .
W1 O31 W3 O14 -42.2(17) . .
P O31 W3 O11 41.6(4) . .
W6 O31 W3 O11 -91.6(3) . .
W1 O31 W3 O11 178.2(3) . .
P O31 W3 O10 -45.5(4) . .
W6 O31 W3 O10 -178.8(3) . .
W1 O31 W3 O10 91.0(2) . .
P O31 W3 O12 134.3(5) . .
W6 O31 W3 O12 1.1(3) . .
W1 O31 W3 O12 -89.1(3) . .
P O31 W3 O4 -135.2(5) . .
W6 O31 W3 O4 91.5(3) . .
W1 O31 W3 O4 1.3(2) . .
Co3 O17 W4 O18 143.0(7) . .
Co3 O17 W4 O16 -115.1(7) . .
Co3 O17 W4 O8 38.8(7) . .
Co3 O17 W4 O15 -37.1(12) . .
Co3 O17 W4 O32 -43.3(7) . .
W5 O16 W4 O18 -169.6(4) . .
W5 O16 W4 O17 86.3(5) . .
W5 O16 W4 O8 -12.5(9) . .
W5 O16 W4 O15 -72.3(4) . .
W5 O16 W4 O32 -1.5(4) . .
W2 O8 W4 O18 -123.5(7) . .
W2 O8 W4 O17 -19.4(7) . .
W2 O8 W4 O16 79.7(10) . .
W2 O8 W4 O15 139.4(7) . .
W2 O8 W4 O32 69.1(7) . .
W8 O15 W4 O18 171.1(4) . .
W8 O15 W4 O17 -8.8(10) . .
W8 O15 W4 O16 71.0(4) . .
W8 O15 W4 O8 -86.2(4) . .
W8 O15 W4 O32 -2.2(3) . .
P O32 W4 O18 -165.0(10) . .
W5 O32 W4 O18 60.5(11) . .
W8 O32 W4 O18 -28.3(12) . .
P O32 W4 O17 42.2(4) . .
W5 O32 W4 O17 -92.3(2) . .
W8 O32 W4 O17 178.8(2) . .
P O32 W4 O16 135.4(5) . .
W5 O32 W4 O16 0.9(2) . .
W8 O32 W4 O16 -87.9(3) . .
P O32 W4 O8 -49.5(4) . .
W5 O32 W4 O8 176.0(3) . .
W8 O32 W4 O8 87.2(2) . .
P O32 W4 O15 -135.4(4) . .
W5 O32 W4 O15 90.1(2) . .
W8 O32 W4 O15 1.3(2) . .
W3 O10 W5 O36 128.3(7) . .
W3 O10 W5 O19 26.8(7) . .
W3 O10 W5 O16 -54.6(11) . .
W3 O10 W5 O20 -129.9(7) . .
W3 O10 W5 O32 -56.8(7) . .
W7 O19 W5 O36 -138.1(9) . .
W7 O19 W5 O10 -37.0(9) . .
W7 O19 W5 O16 120.4(9) . .
W7 O19 W5 O20 38.2(14) . .
W7 O19 W5 O32 47.6(9) . .
W4 O16 W5 O36 176.3(4) . .
W4 O16 W5 O10 -0.8(10) . .
W4 O16 W5 O19 -81.5(4) . .
W4 O16 W5 O20 74.6(4) . .
W4 O16 W5 O32 1.5(4) . .
W8 O20 W5 O36 -169.9(4) . .
W8 O20 W5 O10 88.9(4) . .
W8 O20 W5 O19 13.8(10) . .
W8 O20 W5 O16 -69.0(4) . .
W8 O20 W5 O32 4.0(4) . .
P O32 W5 O36 -175(2) . .
W8 O32 W5 O36 48(2) . .
W4 O32 W5 O36 -42(2) . .
P O32 W5 O10 44.8(5) . .
W8 O32 W5 O10 -91.5(3) . .
W4 O32 W5 O10 178.2(3) . .
P O32 W5 O19 -42.3(5) . .
W8 O32 W5 O19 -178.6(3) . .
W4 O32 W5 O19 91.1(3) . .
P O32 W5 O16 -134.3(5) . .
W8 O32 W5 O16 89.4(3) . .
W4 O32 W5 O16 -0.9(2) . .
P O32 W5 O20 133.7(5) . .
W8 O32 W5 O20 -2.6(2) . .
W4 O32 W5 O20 -92.9(3) . .
W11 O22 W6 O39 -127.5(8) . .
W11 O22 W6 O21 -24.9(8) . .
W11 O22 W6 O12 130.7(8) . .
W11 O22 W6 O1 49.8(12) . .
W11 O22 W6 O31 58.0(8) . .
W9 O21 W6 O39 126.3(7) . .
W9 O21 W6 O22 22.2(7) . .
W9 O21 W6 O12 -67.4(11) . .
W9 O21 W6 O1 -134.5(7) . .
W9 O21 W6 O31 -62.7(7) . .
W3 O12 W6 O39 172.9(5) . .
W3 O12 W6 O22 -82.5(5) . .
W3 O12 W6 O21 6.5(11) . .
W3 O12 W6 O1 73.6(5) . .
W3 O12 W6 O31 1.6(4) . .
W1 O1 W6 O39 -171.6(4) . .
W1 O1 W6 O22 11.1(9) . .
W1 O1 W6 O21 86.5(4) . .
W1 O1 W6 O12 -71.0(4) . .
W1 O1 W6 O31 2.5(3) . .
P O31 W6 O39 169.5(14) . .
W3 O31 W6 O39 -57.4(16) . .
W1 O31 W6 O39 32.8(16) . .
P O31 W6 O22 -41.4(4) . .
W3 O31 W6 O22 91.7(3) . .
W1 O31 W6 O22 -178.1(3) . .
P O31 W6 O21 47.9(4) . .
W3 O31 W6 O21 -179.0(3) . .
W1 O31 W6 O21 -88.9(3) . .
P O31 W6 O12 -134.2(5) . .
W3 O31 W6 O12 -1.1(3) . .
W1 O31 W6 O12 89.1(3) . .
P O31 W6 O1 135.2(4) . .
W3 O31 W6 O1 -91.8(3) . .
W1 O31 W6 O1 -1.6(2) . .
Co1 O38 W7 O24 60.7(19) . .
Co1 O38 W7 O23 -37.0(19) . .
Co1 O38 W7 O19 155.7(18) . .
Co1 O38 W7 O11 -123.3(18) . .
Co1 O38 W7 O33 -41(5) . .
Co3 O24 W7 O38 -171.8(3) . .
Co3 O24 W7 O23 -69.7(4) . .
Co3 O24 W7 O19 87.4(4) . .
Co3 O24 W7 O11 20.7(11) . .
Co3 O24 W7 O33 3.2(3) . .
W11 O23 W7 O38 166.4(4) . .
W11 O23 W7 O24 64.4(4) . .
W11 O23 W7 O19 -45.2(9) . .
W11 O23 W7 O11 -96.9(4) . .
W11 O23 W7 O33 -13.9(4) . .
W5 O19 W7 O38 132.6(9) . .
W5 O19 W7 O24 -126.0(9) . .
W5 O19 W7 O23 -15.9(14) . .
W5 O19 W7 O11 36.7(8) . .
W5 O19 W7 O33 -46.0(9) . .
W3 O11 W7 O38 -132.1(8) . .
W3 O11 W7 O24 35.6(14) . .
W3 O11 W7 O23 127.6(8) . .
W3 O11 W7 O19 -33.2(8) . .
W3 O11 W7 O33 53.0(8) . .
P O33 W7 O38 -126(3) . .
Co3 O33 W7 O38 100(3) . .
W11 O33 W7 O38 13(3) . .
P O33 W7 O24 131.7(5) . .
Co3 O33 W7 O24 -2.5(2) . .
W11 O33 W7 O24 -89.3(3) . .
P O33 W7 O23 -129.9(5) . .
Co3 O33 W7 O23 95.9(3) . .
W11 O33 W7 O23 9.1(3) . .
P O33 W7 O19 37.7(5) . .
Co3 O33 W7 O19 -96.5(3) . .
W11 O33 W7 O19 176.7(3) . .
P O33 W7 O11 -42.8(5) . .
Co3 O33 W7 O11 -177.0(2) . .
W11 O33 W7 O11 96.2(2) . .
W4 O15 W8 O25 -172.1(4) . .
W4 O15 W8 O20 -70.9(4) . .
W4 O15 W8 O37 86.8(4) . .
W4 O15 W8 O3 11.0(9) . .
W4 O15 W8 O32 2.1(3) . .
W5 O20 W8 O25 171.1(4) . .
W5 O20 W8 O15 68.5(4) . .
W5 O20 W8 O37 -17.6(11) . .
W5 O20 W8 O3 -87.5(4) . .
W5 O20 W8 O32 -4.0(4) . .
W10 O37 W8 O25 133.9(9) . .
W10 O37 W8 O15 -123.3(9) . .
W10 O37 W8 O20 -37.4(15) . .
W10 O37 W8 O3 33.2(9) . .
W10 O37 W8 O32 -50.5(9) . .
W1 O3 W8 O25 -129.0(7) . .
W1 O3 W8 O15 47.9(11) . .
W1 O3 W8 O20 129.9(8) . .
W1 O3 W8 O37 -29.0(7) . .
W1 O3 W8 O32 56.4(7) . .
P O32 W8 O25 -175(2) . .
W5 O32 W8 O25 -40(2) . .
W4 O32 W8 O25 50(2) . .
P O32 W8 O15 133.4(5) . .
W5 O32 W8 O15 -91.0(3) . .
W4 O32 W8 O15 -1.4(2) . .
P O32 W8 O20 -132.9(5) . .
W5 O32 W8 O20 2.6(2) . .
W4 O32 W8 O20 92.2(3) . .
P O32 W8 O37 41.9(5) . .
W5 O32 W8 O37 177.5(3) . .
W4 O32 W8 O37 -92.9(2) . .
P O32 W8 O3 -42.9(5) . .
W5 O32 W8 O3 92.6(2) . .
W4 O32 W8 O3 -177.8(2) . .
W11 O27 W9 O26 137.7(10) . .
W11 O27 W9 O6 -120.5(10) . .
W11 O27 W9 O21 34.6(10) . .
W11 O27 W9 O28 -34.9(15) . .
W11 O27 W9 O41 -50.0(10) . .
W2 O6 W9 O26 -175.4(4) . .
W2 O6 W9 O27 81.2(4) . .
W2 O6 W9 O21 -2.0(9) . .
W2 O6 W9 O28 -75.7(4) . .
W2 O6 W9 O41 -1.5(4) . .
W6 O21 W9 O26 -125.5(7) . .
W6 O21 W9 O27 -23.2(7) . .
W6 O21 W9 O6 61.2(11) . .
W6 O21 W9 O28 135.1(7) . .
W6 O21 W9 O41 60.7(7) . .
W10 O28 W9 O26 165.9(5) . .
W10 O28 W9 O27 -21.5(10) . .
W10 O28 W9 O6 65.1(4) . .
W10 O28 W9 O21 -90.9(4) . .
W10 O28 W9 O41 -5.8(4) . .
P O41 W9 O26 175.8(18) . .
W2 O41 W9 O26 38(2) . .
W10 O41 W9 O26 -52(2) . .
P O41 W9 O27 45.0(5) . .
W2 O41 W9 O27 -92.7(3) . .
W10 O41 W9 O27 177.5(3) . .
P O41 W9 O6 138.7(5) . .
W2 O41 W9 O6 0.9(2) . .
W10 O41 W9 O6 -88.8(2) . .
P O41 W9 O21 -41.6(5) . .
W2 O41 W9 O21 -179.3(3) . .
W10 O41 W9 O21 91.0(2) . .
P O41 W9 O28 -128.9(5) . .
W2 O41 W9 O28 93.4(3) . .
W10 O41 W9 O28 3.7(2) . .
W2 O7 W10 O40 171.5(4) . .
W2 O7 W10 O28 68.9(4) . .
W2 O7 W10 O37 -86.4(4) . .
W2 O7 W10 O2 -11.3(9) . .
W2 O7 W10 O41 -3.2(3) . .
W9 O28 W10 O40 -168.0(4) . .
W9 O28 W10 O7 -65.2(4) . .
W9 O28 W10 O37 25.3(10) . .
W9 O28 W10 O2 90.3(4) . .
W9 O28 W10 O41 5.7(4) . .
W8 O37 W10 O40 -134.7(9) . .
W8 O37 W10 O7 122.7(9) . .
W8 O37 W10 O28 32.0(14) . .
W8 O37 W10 O2 -33.2(9) . .
W8 O37 W10 O41 50.9(9) . .
W1 O2 W10 O40 129.8(8) . .
W1 O2 W10 O7 -47.4(12) . .
W1 O2 W10 O28 -128.8(8) . .
W1 O2 W10 O37 28.8(8) . .
W1 O2 W10 O41 -55.2(8) . .
P O41 W10 O40 -178(28) . .
W2 O41 W10 O40 -40(2) . .
W9 O41 W10 O40 50(2) . .
P O41 W10 O7 -135.3(5) . .
W2 O41 W10 O7 2.2(2) . .
W9 O41 W10 O7 92.5(3) . .
P O41 W10 O28 128.4(5) . .
W2 O41 W10 O28 -94.1(3) . .
W9 O41 W10 O28 -3.8(2) . .
P O41 W10 O37 -43.5(5) . .
W2 O41 W10 O37 94.0(3) . .
W9 O41 W10 O37 -175.6(3) . .
P O41 W10 O2 41.2(4) . .
W2 O41 W10 O2 178.7(2) . .
W9 O41 W10 O2 -90.9(2) . .
Co3 O30 W11 O29 172.0(4) . .
Co3 O30 W11 O23 69.4(4) . .
Co3 O30 W11 O27 -82.6(4) . .
Co3 O30 W11 O22 -8.1(9) . .
Co3 O30 W11 O33 -0.2(3) . .
W7 O23 W11 O29 -166.2(5) . .
W7 O23 W11 O30 -62.1(5) . .
W7 O23 W11 O27 39.3(9) . .
W7 O23 W11 O22 95.7(4) . .
W7 O23 W11 O33 13.5(4) . .
W9 O27 W11 O29 -131.5(10) . .
W9 O27 W11 O30 123.9(10) . .
W9 O27 W11 O23 22.8(14) . .
W9 O27 W11 O22 -34.1(10) . .
W9 O27 W11 O33 47.2(10) . .
W6 O22 W11 O29 128.9(8) . .
W6 O22 W11 O30 -51.0(12) . .
W6 O22 W11 O23 -130.3(8) . .
W6 O22 W11 O27 25.9(8) . .
W6 O22 W11 O33 -58.8(8) . .
P O33 W11 O29 133(2) . .
Co3 O33 W11 O29 -95(2) . .
W7 O33 W11 O29 -7(3) . .
P O33 W11 O30 -131.8(5) . .
Co3 O33 W11 O30 0.2(2) . .
W7 O33 W11 O30 88.0(3) . .
P O33 W11 O23 131.2(5) . .
Co3 O33 W11 O23 -96.9(3) . .
W7 O33 W11 O23 -9.1(2) . .
P O33 W11 O27 -36.7(5) . .
Co3 O33 W11 O27 95.2(3) . .
W7 O33 W11 O27 -176.9(3) . .
P O33 W11 O22 45.1(4) . .
Co3 O33 W11 O22 177.1(2) . .
W7 O33 W11 O22 -95.1(2) . .
